data_1569148
loop_
_publ_author_name
'Jin, Qiu-Yan'
'Liang, Yuan-Yuan'
'Zhang, Zhi-Hui'
'Meng, Liao'
'Geng, Jun-Shan'
'Hu, Kong-Qiu'
'Yu, Ji-Pan'
'Chai, Zhi-Fang'
'Mei, Lei'
'Shi, Wei-Qun'

_publ_section_title
;
 Colossal negative thermal expansion in a cucurbit[8]uril-enabled
 uranyl-organic polythreading framework <i>via</i> thermally induced
 relaxation.
;
_journal_issue 23
_journal_name_full 'Chemical science'
_journal_page_first 6330
_journal_page_last 6340
_journal_paper_doi 10.1039/d3sc01343j
_journal_volume 14
_journal_year 2023
_chemical_formula_moiety 'C156 H140 N44 O50 U6, C48 H48 N32 O16'
_chemical_formula_sum 'C204 H188 N76 O66 U6'
_chemical_formula_weight 6188.47
_space_group_crystal_system monoclinic
_space_group_IT_number 15
_space_group_name_Hall '-C 2yc'
_space_group_name_H-M_alt 'C 1 2/c 1'
_atom_sites_solution_hydrogens mixed
_audit_creation_date 2022-08-31
_audit_creation_method
;
Olex2 1.3
(compiled 2020.06.28 svn.raecde09e for OlexSys, GUI svn.r6132)
;
_audit_update_record
;
2022-11-10 deposited with the CCDC.	2023-05-10 downloaded from the CCDC.
;
_cell_angle_alpha 90
_cell_angle_beta 126.907(2)
_cell_angle_gamma 90
_cell_formula_units_Z 4
_cell_length_a 50.254(3)
_cell_length_b 17.1723(12)
_cell_length_c 36.173(2)
_cell_measurement_reflns_used 9400
_cell_measurement_temperature 280(2)
_cell_measurement_theta_max 27.32
_cell_measurement_theta_min 2.58
_cell_volume 24961(3)
_computing_cell_refinement 'SAINT V8.40B (?, 2016)'
_computing_data_reduction 'SAINT V8.40B (?, 2016)'
_computing_molecular_graphics 'Olex2 1.3 (Dolomanov et al., 2009)'
_computing_publication_material 'Olex2 1.3 (Dolomanov et al., 2009)'
_computing_structure_refinement 'SHELXL 2018/3 (Sheldrick, 2015)'
_computing_structure_solution 'SHELXT 2018/2 (Sheldrick, 2018)'
_diffrn_ambient_temperature 280.0
_diffrn_measured_fraction_theta_full 0.990
_diffrn_measured_fraction_theta_max 0.979
_diffrn_measurement_device_type 'Bruker APEX-II CCD'
_diffrn_measurement_method '\f and \w scans'
_diffrn_radiation_type MoK\a
_diffrn_radiation_wavelength 0.71073
_diffrn_reflns_av_R_equivalents 0.0864
_diffrn_reflns_av_unetI/netI 0.0801
_diffrn_reflns_Laue_measured_fraction_full 0.990
_diffrn_reflns_Laue_measured_fraction_max 0.979
_diffrn_reflns_limit_h_max 65
_diffrn_reflns_limit_h_min -65
_diffrn_reflns_limit_k_max 22
_diffrn_reflns_limit_k_min -22
_diffrn_reflns_limit_l_max 45
_diffrn_reflns_limit_l_min -42
_diffrn_reflns_number 127803
_diffrn_reflns_point_group_measured_fraction_full 0.990
_diffrn_reflns_point_group_measured_fraction_max 0.979
_diffrn_reflns_theta_full 25.242
_diffrn_reflns_theta_max 27.566
_diffrn_reflns_theta_min 2.351
_diffrn_source_current 30.0
_diffrn_source_power 1.5
_diffrn_source_voltage 50.0
_diffrn_standards_number 0
_exptl_absorpt_coefficient_mu 3.972
_exptl_absorpt_correction_T_max 0.7456
_exptl_absorpt_correction_T_min 0.5727
_exptl_absorpt_correction_type none
_exptl_absorpt_process_details
;
SADABS-2016/2 (Bruker,2016/2) was used for absorption correction.
wR2(int) was 0.0850 before and 0.0706 after correction.
The Ratio of minimum to maximum transmission is 0.7681.
The \l/2 correction factor is Not present.
;
_exptl_crystal_colour yellow
_exptl_crystal_colour_primary yellow
_exptl_crystal_density_diffrn 1.647
_exptl_crystal_description block
_exptl_crystal_F_000 12096
_refine_diff_density_max 2.609
_refine_diff_density_min -2.406
_refine_diff_density_rms 0.188
_refine_ls_extinction_method none
_refine_ls_goodness_of_fit_ref 1.013
_refine_ls_hydrogen_treatment constr
_refine_ls_matrix_type full
_refine_ls_number_parameters 1586
_refine_ls_number_reflns 28285
_refine_ls_number_restraints 6
_refine_ls_restrained_S_all 1.013
_refine_ls_R_factor_all 0.1022
_refine_ls_R_factor_gt 0.0633
_refine_ls_shift/su_max 0.001
_refine_ls_shift/su_mean 0.000
_refine_ls_structure_factor_coef Fsqd
_refine_ls_weighting_details 'w=1/[\s^2^(Fo^2^)+(0.0726P)^2^+494.6112P] where P=(Fo^2^+2Fc^2^)/3'
_refine_ls_weighting_scheme calc
_refine_ls_wR_factor_gt 0.1525
_refine_ls_wR_factor_ref 0.1742
_reflns_Friedel_coverage 0.000
_reflns_number_gt 19027
_reflns_number_total 28285
_reflns_threshold_expression 'I > 2\s(I)'
_cod_data_source_file d3sc01343j3.cif
_cod_data_source_block U3bcbpy3CB8_280K_B2
_cod_depositor_comments 'Adding full bibliography for 1569127--1569159.cif.'
_cod_database_code 1569148
_shelx_shelxl_version_number 2018/3
_shelx_space_group_comment
;
The symmetry employed for this shelxl refinement is uniquely defined
by the following loop, which should always be used as a source of
symmetry information in preference to the above space-group names.
They are only intended as comments.
;
_olex2_refinement_description
;
1. Fixed Uiso
 At 1.2 times of:
  All C(H) groups, All C(H,H) groups
 At 1.5 times of:
  All O(H,H) groups
2. Uiso/Uaniso restraints and constraints
Uanis(C19) \\sim Ueq: with sigma of 0.001 and sigma for terminal atoms of 0.002
3.a Riding coordinates:
 O16(H16A,H16B)
3.b Rotating group:
 O17(H17A,H17B)
3.c Ternary CH refined with riding coordinates:
 C95(H95), C97(H97), C96(H96), C98(H98), C101(H101), C99(H99), C100(H100),
 C78(H78), C77(H77), C71(H71), C102(H102), C74(H74), C72(H72), C73(H73),
 C75(H75), C76(H76)
3.d Secondary CH2 refined with riding coordinates:
 C86(H86A,H86B), C93(H93A,H93B), C89(H89A,H89B), C56(H56A,H56B), C84(H84A,
 H84B), C26(H26A,H26B), C44(H44A,H44B), C82(H82A,H82B), C8(H8A,H8B), C64(H64A,
 H64B), C66(H66A,H66B), C60(H60A,H60B), C91(H91A,H91B), C88(H88A,H88B),
 C70(H70A,H70B), C62(H62A,H62B), C58(H58A,H58B), C68(H68A,H68B), C80(H80A,H80B)
3.e Aromatic/amide H refined with riding coordinates:
 C22(H22), C21(H21), C25(H25), C46(H46), C28(H28), C7(H7), C12(H12), C6(H6),
 C27(H27), C13(H13), C42(H42), C30(H30), C4(H4), C31(H31), C24(H24), C49(H49),
 C10(H10), C43(H43), C45(H45), C52(H52), C51(H51), C53(H53), C54(H54), C39(H39),
  C48(H48), C3(H3), C18(H18), C9(H9), C35(H35), C36(H36), C15(H15), C17(H17),
 C40(H40), C33(H33), C34(H34), C16(H16)
;
_smtbx_masks_void_probe_radius 1.2
_smtbx_masks_void_truncation_radius 1.2
_olex2_submission_special_instructions 'No special instructions were received'

loop_
_space_group_symop_operation_xyz
'x, y, z'
'-x, y, -z+1/2'
'x+1/2, y+1/2, z'
'-x+1/2, y+1/2, -z+1/2'
'-x, -y, -z'
'x, -y, z-1/2'
'-x+1/2, -y+1/2, -z'
'x+1/2, -y+1/2, z-1/2'

loop_
_atom_site_label
_atom_site_type_symbol
_atom_site_fract_x
_atom_site_fract_y
_atom_site_fract_z
_atom_site_U_iso_or_equiv
_atom_site_adp_type
_atom_site_occupancy
_atom_site_site_symmetry_order
_atom_site_calc_flag
_atom_site_refinement_flags_posn
_atom_site_refinement_flags_adp
_atom_site_refinement_flags_occupancy
_atom_site_disorder_assembly
_atom_site_disorder_group
U1 U 0.33024(2) -0.36120(2) 0.34309(2) 0.02609(8) Uani 1 1 d . . . . .
U2 U 0.34323(2) -0.56636(2) 0.29144(2) 0.02693(9) Uani 1 1 d . . . . .
U3 U 0.40867(2) -0.41802(2) 0.36094(2) 0.04127(11) Uani 1 1 d . . . . .
O22 O 0.5808(2) -0.1612(5) 0.4821(4) 0.071(3) Uani 1 1 d . . . . .
O7 O 0.35625(15) -0.4560(3) 0.3324(2) 0.0351(15) Uani 1 1 d . . . . .
O8 O 0.38749(15) -0.3344(4) 0.3867(2) 0.0388(16) Uani 1 1 d . . . . .
O13 O 0.29362(16) -0.5621(4) 0.2838(2) 0.0396(16) Uani 1 1 d . . . . .
O12 O 0.28226(15) -0.4384(4) 0.2829(2) 0.0358(15) Uani 1 1 d . . . . .
O3 O 0.36078(17) -0.6286(4) 0.3400(2) 0.0429(17) Uani 1 1 d . . . . .
O14 O 0.31259(16) -0.6836(4) 0.2412(2) 0.0385(16) Uani 1 1 d . . . . .
O10 O 0.34123(16) -0.2461(4) 0.3880(2) 0.0360(15) Uani 1 1 d . . . . .
O2 O 0.32498(17) -0.3043(3) 0.2979(2) 0.0364(15) Uani 1 1 d . . . . .
O9 O 0.39618(17) -0.5315(4) 0.3172(3) 0.051(2) Uani 1 1 d . . . . .
O4 O 0.32328(17) -0.5102(4) 0.2411(2) 0.0420(16) Uani 1 1 d . . . . .
O1 O 0.33266(17) -0.4151(4) 0.3869(2) 0.0374(15) Uani 1 1 d . . . . .
O15 O 0.35905(17) -0.6504(4) 0.2521(2) 0.0421(17) Uani 1 1 d . . . . .
O6 O 0.39365(18) -0.3608(5) 0.3111(3) 0.0512(19) Uani 1 1 d . . . . .
O16 O 0.27682(17) -0.3038(5) 0.3186(2) 0.051(2) Uani 1 1 d . . . . .
H16A H 0.277763 -0.293630 0.342367 0.077 Uiso 1 1 d R U . . .
H16B H 0.261543 -0.337900 0.304017 0.077 Uiso 1 1 d R U . . .
O18 O 0.45123(17) -0.3142(4) 0.4039(3) 0.054(2) Uani 1 1 d . . . . .
O11 O 0.3855(2) -0.2787(4) 0.4575(3) 0.063(2) Uani 1 1 d . . . . .
O5 O 0.42760(19) -0.4734(4) 0.4122(3) 0.060(2) Uani 1 1 d . . . . .
O26 O 0.22442(19) -0.0453(4) 0.5618(3) 0.0484(18) Uani 1 1 d . . . . .
N35 N 0.1165(2) 0.1037(5) 0.3505(3) 0.040(2) Uani 1 1 d . . . . .
N29 N 0.16220(19) 0.1467(4) 0.5602(3) 0.0346(18) Uani 1 1 d . . . . .
O29 O 0.19916(17) 0.3489(4) 0.6034(3) 0.0427(17) Uani 1 1 d . . . . .
N34 N 0.3654(2) 0.3424(5) 0.6921(3) 0.042(2) Uani 1 1 d . . . . .
N33 N 0.3319(2) 0.2720(4) 0.7001(3) 0.0340(18) Uani 1 1 d . . . . .
C19 C 0.27177(19) -0.5075(4) 0.2719(3) 0.0190(15) Uani 1 1 d . U . . .
C95 C 0.2336(2) 0.1738(5) 0.6645(3) 0.032(2) Uani 1 1 d . . . . .
H95 H 0.227722 0.156755 0.684696 0.039 Uiso 1 1 calc R U . . .
N26 N 0.2935(2) 0.3795(4) 0.6738(3) 0.0346(17) Uani 1 1 d . . . . .
N27 N 0.25004(18) 0.3002(4) 0.6643(3) 0.0319(17) Uani 1 1 d . . . . .
N3 N 0.11329(19) -0.5902(5) 0.1334(3) 0.0370(19) Uani 1 1 d . . . . .
O19 O 0.41888(19) -0.1483(5) 0.3128(3) 0.058(2) Uani 1 1 d . . . . .
N38 N 0.1998(2) 0.0358(4) 0.5843(3) 0.0342(17) Uani 1 1 d . . . . .
O30 O 0.1326(2) 0.2336(4) 0.5002(3) 0.055(2) Uani 1 1 d . . . . .
O31 O 0.29086(19) 0.0716(4) 0.6581(3) 0.0461(17) Uani 1 1 d . . . . .
O17 O 0.4604(3) -0.4539(6) 0.3648(4) 0.105(4) Uani 1 1 d . . . . .
H17A H 0.473641 -0.415217 0.375387 0.157 Uiso 1 1 d R U . . .
H17B H 0.454405 -0.459849 0.337436 0.157 Uiso 1 1 d R U . . .
N5 N 0.3174(2) -0.9368(5) 0.0881(3) 0.045(2) Uani 1 1 d . . . . .
N6 N 0.2722(2) -0.7574(6) -0.1154(3) 0.053(2) Uani 1 1 d . . . . .
O23 O 0.5599(2) -0.0457(6) 0.3872(3) 0.066(2) Uani 1 1 d . . . . .
N37 N 0.1686(2) -0.0114(5) 0.5133(3) 0.0379(19) Uani 1 1 d . . . . .
N10 N 0.4481(2) -0.0765(6) 0.2943(4) 0.053(2) Uani 1 1 d . . . . .
N28 N 0.20709(19) 0.2197(4) 0.6262(3) 0.0334(17) Uani 1 1 d . . . . .
N11 N 0.4296(2) 0.0550(6) 0.2881(4) 0.058(3) Uani 1 1 d . . . . .
N12 N 0.4222(2) 0.1577(6) 0.3179(4) 0.064(3) Uani 1 1 d . . . . .
O28 O 0.26945(18) 0.4788(4) 0.6202(3) 0.0484(18) Uani 1 1 d . . . . .
N32 N 0.2875(2) 0.1896(4) 0.6853(3) 0.0339(17) Uani 1 1 d . . . . .
N17 N 0.4803(3) 0.1959(7) 0.3564(4) 0.065(3) Uani 1 1 d . . . . .
N13 N 0.4215(2) 0.2409(6) 0.3706(4) 0.068(3) Uani 1 1 d . . . . .
N15 N 0.4815(3) 0.3322(6) 0.4676(4) 0.067(3) Uani 1 1 d . . . . .
O32 O 0.3662(2) 0.2074(4) 0.6881(3) 0.055(2) Uani 1 1 d . . . . .
N23 N 0.1518(2) -0.0238(5) 0.4355(3) 0.042(2) Uani 1 1 d . . . . .
O20 O 0.38952(19) 0.0519(5) 0.2999(3) 0.060(2) Uani 1 1 d . . . . .
N2 N 0.2249(4) 0.2117(8) 0.5488(6) 0.085(4) Uani 1 1 d . . . . .
O33 O 0.1050(2) 0.2099(5) 0.3784(3) 0.060(2) Uani 1 1 d . . . . .
N14 N 0.4274(2) 0.2757(6) 0.4344(4) 0.061(3) Uani 1 1 d . . . . .
N25 N 0.3252(2) 0.4487(5) 0.6622(3) 0.0401(19) Uani 1 1 d . . . . .
N1 N 0.3376(2) 0.0894(4) 0.5064(3) 0.0372(19) Uani 1 1 d . . . . .
O27 O 0.1983(2) -0.0641(5) 0.4417(3) 0.058(2) Uani 1 1 d . . . . .
C97 C 0.3269(2) 0.3513(5) 0.7082(3) 0.0304(19) Uani 1 1 d . . . . .
H97 H 0.333246 0.357539 0.739497 0.036 Uiso 1 1 calc R U . . .
N24 N 0.1538(2) -0.0066(5) 0.3762(3) 0.041(2) Uani 1 1 d . . . . .
C37 C 0.3347(2) -0.6964(5) 0.2351(3) 0.032(2) Uani 1 1 d . . . . .
O24 O 0.5332(2) 0.1483(6) 0.3912(3) 0.069(2) Uani 1 1 d . . . . .
C96 C 0.2638(2) 0.2287(5) 0.6903(3) 0.032(2) Uani 1 1 d . . . . .
H96 H 0.272786 0.235480 0.722771 0.038 Uiso 1 1 calc R U . . .
C86 C 0.1717(2) 0.1994(6) 0.5973(4) 0.038(2) Uani 1 1 d . . . . .
H86A H 0.166468 0.175653 0.616563 0.046 Uiso 1 1 calc R U . . .
H86B H 0.158653 0.246655 0.584264 0.046 Uiso 1 1 calc R U . . .
O21 O 0.3907(2) 0.1755(5) 0.3891(4) 0.080(3) Uani 1 1 d . . . . .
N9 N 0.4683(2) -0.1903(6) 0.3298(4) 0.058(3) Uani 1 1 d . . . . .
C22 C 0.1932(2) -0.6192(5) 0.1996(3) 0.036(2) Uani 1 1 d . . . . .
H22 H 0.185031 -0.664315 0.181845 0.044 Uiso 1 1 calc R U . . .
C23 C 0.1725(2) -0.5749(5) 0.2045(3) 0.031(2) Uani 1 1 d . . . . .
N16 N 0.4787(2) 0.2796(6) 0.4098(4) 0.055(3) Uani 1 1 d . . . . .
N36 N 0.1152(2) 0.0871(5) 0.4106(3) 0.044(2) Uani 1 1 d . . . . .
N18 N 0.4877(3) 0.0949(6) 0.3250(4) 0.058(3) Uani 1 1 d . . . . .
N4 N -0.0238(3) -0.5109(8) -0.0956(3) 0.071(3) Uani 1 1 d . . . . .
N30 N 0.1333(2) 0.1025(5) 0.4888(3) 0.044(2) Uani 1 1 d . . . . .
N31 N 0.2440(2) 0.1087(4) 0.6507(3) 0.0348(18) Uani 1 1 d . . . . .
C2 C 0.3623(2) -0.1531(6) 0.4473(3) 0.036(2) Uani 1 1 d . . . . .
C20 C 0.2379(2) -0.5290(5) 0.2467(3) 0.0275(18) Uani 1 1 d . . . . .
C79 C 0.2006(3) -0.0109(5) 0.5539(3) 0.037(2) Uani 1 1 d . . . . .
C21 C 0.2260(2) -0.5971(5) 0.2210(3) 0.0312(19) Uani 1 1 d . . . . .
H21 H 0.239915 -0.627824 0.218062 0.037 Uiso 1 1 calc R U . . .
C25 C 0.2170(2) -0.4828(6) 0.2506(3) 0.036(2) Uani 1 1 d . . . . .
H25 H 0.224556 -0.435798 0.266575 0.043 Uiso 1 1 calc R U . . .
C98 C 0.3491(2) 0.3994(5) 0.7017(3) 0.034(2) Uani 1 1 d . . . . .
H98 H 0.365109 0.430381 0.729191 0.041 Uiso 1 1 calc R U . . .
C83 C 0.2940(3) 0.4403(5) 0.6492(3) 0.037(2) Uani 1 1 d . . . . .
C93 C 0.3929(2) 0.3600(7) 0.6919(3) 0.042(2) Uani 1 1 d . . . . .
H93A H 0.404908 0.312215 0.696615 0.050 Uiso 1 1 calc R U . . .
H93B H 0.407923 0.394443 0.717594 0.050 Uiso 1 1 calc R U . . .
C47 C 0.2977(3) -0.8667(6) 0.0071(4) 0.044(2) Uani 1 1 d . . . . .
C11 C 0.2951(3) 0.1261(6) 0.5278(4) 0.043(2) Uani 1 1 d . . . . .
C46 C 0.3310(3) -0.8812(7) 0.0421(4) 0.047(3) Uani 1 1 d . . . . .
H46 H 0.346953 -0.866677 0.038148 0.056 Uiso 1 1 calc R U . . .
O25 O 0.5300(2) 0.2996(6) 0.4787(4) 0.081(3) Uani 1 1 d . . . . .
C38 C 0.3332(2) -0.7678(6) 0.2090(3) 0.036(2) Uani 1 1 d . . . . .
C28 C 0.0682(3) -0.6378(6) 0.0608(4) 0.049(3) Uani 1 1 d . . . . .
H28 H 0.054531 -0.678947 0.042346 0.059 Uiso 1 1 calc R U . . .
C14 C 0.2708(3) 0.1527(7) 0.5361(4) 0.054(3) Uani 1 1 d . . . . .
C101 C 0.1671(3) 0.0632(6) 0.5664(3) 0.039(2) Uani 1 1 d . . . . .
H101 H 0.159758 0.042561 0.584232 0.047 Uiso 1 1 calc R U . . .
C89 C 0.2267(3) 0.0356(6) 0.6335(3) 0.038(2) Uani 1 1 d . . . . .
H89A H 0.217771 0.022284 0.650087 0.046 Uiso 1 1 calc R U . . .
H89B H 0.242529 -0.004616 0.639839 0.046 Uiso 1 1 calc R U . . .
C50 C 0.2879(3) -0.8276(6) -0.0358(4) 0.039(2) Uani 1 1 d . . . . .
C81 C 0.1711(3) -0.0347(6) 0.4206(4) 0.041(2) Uani 1 1 d . . . . .
C99 C 0.1206(3) 0.0215(6) 0.3585(4) 0.044(2) Uani 1 1 d . . . . .
H99 H 0.102983 -0.008029 0.331389 0.053 Uiso 1 1 calc R U . . .
C90 C 0.2758(3) 0.1190(5) 0.6637(3) 0.036(2) Uani 1 1 d . . . . .
C87 C 0.1428(2) 0.1693(6) 0.5155(4) 0.039(2) Uani 1 1 d . . . . .
C7 C 0.3375(2) -0.1020(5) 0.4184(3) 0.033(2) Uani 1 1 d . . . . .
H7 H 0.320635 -0.117780 0.388348 0.039 Uiso 1 1 calc R U . . .
C12 C 0.2844(3) 0.0899(6) 0.4872(4) 0.044(2) Uani 1 1 d . . . . .
H12 H 0.261949 0.077350 0.466024 0.053 Uiso 1 1 calc R U . . .
C6 C 0.3364(2) -0.0265(6) 0.4321(3) 0.038(2) Uani 1 1 d . . . . .
H6 H 0.319704 0.008166 0.411352 0.046 Uiso 1 1 calc R U . . .
C27 C 0.0936(3) -0.6498(6) 0.1068(4) 0.048(3) Uani 1 1 d . . . . .
H27 H 0.097257 -0.699273 0.119493 0.058 Uiso 1 1 calc R U . . .
C13 C 0.3060(3) 0.0719(6) 0.4774(4) 0.045(2) Uani 1 1 d . . . . .
H13 H 0.298185 0.046967 0.449781 0.053 Uiso 1 1 calc R U . . .
C94 C 0.1109(3) 0.1424(7) 0.3791(4) 0.045(3) Uani 1 1 d . . . . .
C42 C 0.3067(3) -0.8857(6) 0.1689(4) 0.050(3) Uani 1 1 d . . . . .
H42 H 0.289307 -0.921212 0.156749 0.059 Uiso 1 1 calc R U . . .
C30 C 0.0850(3) -0.5065(6) 0.0696(4) 0.047(3) Uani 1 1 d . . . . .
H30 H 0.083180 -0.457900 0.056945 0.057 Uiso 1 1 calc R U . . .
C4 C 0.3867(3) -0.0568(6) 0.5086(4) 0.043(2) Uani 1 1 d . . . . .
H4 H 0.403300 -0.042652 0.539044 0.052 Uiso 1 1 calc R U . . .
C56 C 0.4655(3) -0.2691(7) 0.3401(4) 0.054(3) Uani 1 1 d . . . . .
H56A H 0.469518 -0.303929 0.322785 0.064 Uiso 1 1 calc R U . . .
H56B H 0.442955 -0.278031 0.329846 0.064 Uiso 1 1 calc R U . . .
C31 C 0.1095(3) -0.5187(6) 0.1155(4) 0.045(3) Uani 1 1 d . . . . .
H31 H 0.123494 -0.478152 0.134148 0.055 Uiso 1 1 calc R U . . .
C24 C 0.1844(2) -0.5076(7) 0.2304(3) 0.043(2) Uani 1 1 d . . . . .
H24 H 0.170711 -0.478577 0.234509 0.052 Uiso 1 1 calc R U . . .
C49 C 0.2853(3) -0.9244(6) 0.0549(5) 0.051(3) Uani 1 1 d . . . . .
H49 H 0.269813 -0.939030 0.059725 0.062 Uiso 1 1 calc R U . . .
C55 C 0.4794(3) -0.3134(6) 0.4154(5) 0.054(3) Uani 1 1 d . . . . .
C10 C 0.3289(3) 0.1406(8) 0.5589(4) 0.063(4) Uani 1 1 d . . . . .
H10 H 0.337417 0.162633 0.587543 0.075 Uiso 1 1 calc R U . . .
C100 C 0.1203(3) 0.0089(6) 0.4005(4) 0.041(2) Uani 1 1 d . . . . .
H100 H 0.102146 -0.025942 0.392777 0.049 Uiso 1 1 calc R U . . .
C32 C 0.0336(2) -0.5471(6) -0.0071(3) 0.039(2) Uani 1 1 d . . . . .
C43 C 0.3081(3) -0.8211(6) 0.1929(4) 0.044(3) Uani 1 1 d . . . . .
H43 H 0.292257 -0.813820 0.198078 0.053 Uiso 1 1 calc R U . . .
C45 C 0.3409(3) -0.9168(7) 0.0829(4) 0.047(3) Uani 1 1 d . . . . .
H45 H 0.363253 -0.926703 0.106128 0.057 Uiso 1 1 calc R U . . .
C52 C 0.2955(3) -0.7305(7) -0.0751(4) 0.051(3) Uani 1 1 d . . . . .
H52 H 0.306205 -0.685490 -0.074163 0.061 Uiso 1 1 calc R U . . .
C69 C 0.5628(3) -0.2207(8) 0.4658(5) 0.063(4) Uani 1 1 d . . . . .
C84 C 0.2679(2) 0.3729(5) 0.6804(4) 0.037(2) Uani 1 1 d . . . . .
H84A H 0.278002 0.378508 0.713093 0.045 Uiso 1 1 calc R U . . .
H84B H 0.252140 0.415312 0.664219 0.045 Uiso 1 1 calc R U . . .
C26 C 0.1375(2) -0.6035(7) 0.1842(4) 0.045(3) Uani 1 1 d . . . . .
H26A H 0.138315 -0.658733 0.190442 0.054 Uiso 1 1 calc R U . . .
H26B H 0.129563 -0.576844 0.199607 0.054 Uiso 1 1 calc R U . . .
C51 C 0.3061(3) -0.7619(6) -0.0338(4) 0.051(3) Uani 1 1 d . . . . .
H51 H 0.324080 -0.741600 -0.005792 0.061 Uiso 1 1 calc R U . . .
C44 C 0.3292(3) -0.9665(6) 0.1351(4) 0.050(3) Uani 1 1 d . . . . .
H44A H 0.350718 -0.991379 0.150601 0.060 Uiso 1 1 calc R U . . .
H44B H 0.313528 -1.004396 0.131779 0.060 Uiso 1 1 calc R U . . .
C53 C 0.2542(3) -0.8187(8) -0.1184(4) 0.058(3) Uani 1 1 d . . . . .
H53 H 0.236547 -0.837062 -0.147307 0.069 Uiso 1 1 calc R U . . .
C54 C 0.2619(3) -0.8545(7) -0.0791(4) 0.052(3) Uani 1 1 d . . . . .
H54 H 0.249464 -0.897056 -0.081584 0.062 Uiso 1 1 calc R U . . .
C82 C 0.3362(3) 0.5196(6) 0.6528(4) 0.045(3) Uani 1 1 d . . . . .
H82A H 0.318167 0.557192 0.638103 0.053 Uiso 1 1 calc R U . . .
H82B H 0.354684 0.541693 0.681889 0.053 Uiso 1 1 calc R U . . .
C8 C 0.3618(3) 0.0771(5) 0.4948(4) 0.041(2) Uani 1 1 d . . . . .
H8A H 0.356612 0.113902 0.470945 0.049 Uiso 1 1 calc R U . . .
H8B H 0.384162 0.088309 0.522032 0.049 Uiso 1 1 calc R U . . .
C85 C 0.2173(2) 0.2945(5) 0.6285(3) 0.032(2) Uani 1 1 d . . . . .
C78 C 0.4466(3) 0.3331(6) 0.4300(5) 0.063(4) Uani 1 1 d . . . . .
H78 H 0.437141 0.385451 0.424721 0.076 Uiso 1 1 calc R U . . .
C61 C 0.4106(3) 0.2257(7) 0.3967(5) 0.059(3) Uani 1 1 d . . . . .
C39 C 0.3569(3) -0.7784(7) 0.2029(4) 0.055(3) Uani 1 1 d . . . . .
H39 H 0.373701 -0.741720 0.213926 0.065 Uiso 1 1 calc R U . . .
C48 C 0.2745(3) -0.8913(7) 0.0143(4) 0.048(3) Uani 1 1 d . . . . .
H48 H 0.251865 -0.884761 -0.008776 0.058 Uiso 1 1 calc R U . . .
C3 C 0.3869(3) -0.1292(6) 0.4926(3) 0.039(2) Uani 1 1 d . . . . .
H3 H 0.404016 -0.163571 0.512639 0.047 Uiso 1 1 calc R U . . .
C63 C 0.5001(3) 0.3046(7) 0.4540(5) 0.062(3) Uani 1 1 d . . . . .
C64 C 0.4908(3) 0.2705(9) 0.3821(5) 0.083(5) Uani 1 1 d . . . . .
H64A H 0.514907 0.273294 0.402281 0.099 Uiso 1 1 calc R U . . .
H64B H 0.482540 0.313286 0.360276 0.099 Uiso 1 1 calc R U . . .
C18 C 0.2395(4) 0.1249(8) 0.5120(6) 0.074(4) Uani 1 1 d . . . . .
H18 H 0.232726 0.084885 0.490750 0.089 Uiso 1 1 calc R U . . .
C65 C 0.5042(3) 0.1464(8) 0.3605(5) 0.063(4) Uani 1 1 d . . . . .
C77 C 0.4445(3) 0.3041(7) 0.3887(5) 0.060(3) Uani 1 1 d . . . . .
H77 H 0.437168 0.345148 0.365688 0.073 Uiso 1 1 calc R U . . .
C66 C 0.5047(3) 0.0460(8) 0.3138(5) 0.069(4) Uani 1 1 d . . . . .
H66A H 0.527620 0.063303 0.331033 0.083 Uiso 1 1 calc R U . . .
H66B H 0.494599 0.052025 0.281139 0.083 Uiso 1 1 calc R U . . .
C71 C 0.5364(3) -0.3352(7) 0.4589(5) 0.057(3) Uani 1 1 d . . . . .
H71 H 0.547897 -0.385322 0.466386 0.068 Uiso 1 1 calc R U . . .
C41 C 0.3316(3) -0.8972(6) 0.1630(4) 0.044(3) Uani 1 1 d . . . . .
C9 C 0.3499(3) 0.1223(8) 0.5475(4) 0.058(3) Uani 1 1 d . . . . .
H9 H 0.372557 0.132710 0.568186 0.069 Uiso 1 1 calc R U . . .
C92 C 0.3554(3) 0.2677(6) 0.6927(4) 0.043(2) Uani 1 1 d . . . . .
C60 C 0.4037(3) 0.2133(8) 0.3252(5) 0.072(4) Uani 1 1 d . . . . .
H60A H 0.397269 0.257194 0.304561 0.087 Uiso 1 1 calc R U . . .
H60B H 0.383434 0.188491 0.316990 0.087 Uiso 1 1 calc R U . . .
C102 C 0.1457(3) 0.0303(5) 0.5163(3) 0.037(2) Uani 1 1 d . . . . .
H102 H 0.127518 -0.002919 0.510026 0.044 Uiso 1 1 calc R U . . .
C91 C 0.3231(2) 0.2061(6) 0.7152(3) 0.038(2) Uani 1 1 d . . . . .
H91A H 0.330106 0.215773 0.746293 0.046 Uiso 1 1 calc R U . . .
H91B H 0.334958 0.160699 0.716218 0.046 Uiso 1 1 calc R U . . .
C74 C 0.4767(3) -0.0898(8) 0.2942(4) 0.056(3) Uani 1 1 d . . . . .
H74 H 0.470225 -0.091382 0.262633 0.067 Uiso 1 1 calc R U . . .
C72 C 0.5238(3) -0.3071(8) 0.4114(6) 0.068(4) Uani 1 1 d . . . . .
H72 H 0.525662 -0.348020 0.394243 0.082 Uiso 1 1 calc R U . . .
C59 C 0.4121(3) 0.0837(8) 0.3014(4) 0.055(3) Uani 1 1 d . . . . .
C88 C 0.1057(3) 0.1036(8) 0.4404(3) 0.048(3) Uani 1 1 d . . . . .
H88A H 0.095238 0.154447 0.432626 0.058 Uiso 1 1 calc R U . . .
H88B H 0.089400 0.065447 0.434724 0.058 Uiso 1 1 calc R U . . .
C73 C 0.4901(3) -0.1687(8) 0.3185(5) 0.062(4) Uani 1 1 d . . . . .
H73 H 0.489618 -0.207281 0.298207 0.074 Uiso 1 1 calc R U . . .
C57 C 0.4424(3) -0.1388(7) 0.3125(4) 0.052(3) Uani 1 1 d . . . . .
C35 C 0.0033(3) -0.4693(9) -0.0744(5) 0.070(4) Uani 1 1 d . . . . .
H35 H 0.002853 -0.425743 -0.090066 0.084 Uiso 1 1 calc R U . . .
C70 C 0.4160(3) 0.2849(8) 0.4618(6) 0.082(5) Uani 1 1 d . . . . .
H70A H 0.398217 0.247930 0.451384 0.099 Uiso 1 1 calc R U . . .
H70B H 0.406827 0.336792 0.456889 0.099 Uiso 1 1 calc R U . . .
C36 C 0.0329(3) -0.4832(8) -0.0309(4) 0.060(3) Uani 1 1 d . . . . .
H36 H 0.051290 -0.450967 -0.018435 0.072 Uiso 1 1 calc R U . . .
C15 C 0.2801(4) 0.2102(9) 0.5691(5) 0.071(4) Uani 1 1 d . . . . .
H15 H 0.301553 0.230416 0.587604 0.085 Uiso 1 1 calc R U . . .
C67 C 0.5321(3) -0.0752(9) 0.3588(4) 0.057(3) Uani 1 1 d . . . . .
C17 C 0.2174(5) 0.1558(10) 0.5190(7) 0.095(6) Uani 1 1 d . . . . .
H17 H 0.195871 0.135883 0.501531 0.114 Uiso 1 1 calc R U . . .
C40 C 0.3561(3) -0.8439(7) 0.1800(4) 0.058(3) Uani 1 1 d . . . . .
H40 H 0.372670 -0.851418 0.176263 0.069 Uiso 1 1 calc R U . . .
C62 C 0.4955(3) 0.3770(8) 0.5096(5) 0.077(5) Uani 1 1 d . . . . .
H62A H 0.518735 0.387044 0.523614 0.092 Uiso 1 1 calc R U . . .
H62B H 0.484212 0.426895 0.501128 0.092 Uiso 1 1 calc R U . . .
C75 C 0.4528(3) 0.1119(8) 0.2911(4) 0.061(3) Uani 1 1 d . . . . .
H75 H 0.447375 0.123598 0.260719 0.073 Uiso 1 1 calc R U . . .
C33 C 0.0046(3) -0.5919(7) -0.0285(4) 0.051(3) Uani 1 1 d . . . . .
H33 H 0.003802 -0.634485 -0.013364 0.061 Uiso 1 1 calc R U . . .
C76 C 0.4478(3) 0.1835(8) 0.3125(5) 0.063(4) Uani 1 1 d . . . . .
H76 H 0.440426 0.229256 0.292367 0.076 Uiso 1 1 calc R U . . .
C58 C 0.4228(3) -0.0199(8) 0.2660(4) 0.063(4) Uani 1 1 d . . . . .
H58A H 0.401747 -0.039094 0.258089 0.075 Uiso 1 1 calc R U . . .
H58B H 0.420368 -0.013597 0.237543 0.075 Uiso 1 1 calc R U . . .
C68 C 0.5478(3) -0.2083(9) 0.3865(6) 0.074(4) Uani 1 1 d . . . . .
H68A H 0.569730 -0.185310 0.402623 0.089 Uiso 1 1 calc R U . . .
H68B H 0.546253 -0.249706 0.367093 0.089 Uiso 1 1 calc R U . . .
C34 C -0.0228(3) -0.5722(9) -0.0725(4) 0.067(4) Uani 1 1 d . . . . .
H34 H -0.041524 -0.603760 -0.086603 0.080 Uiso 1 1 calc R U . . .
C5 C 0.3612(3) -0.0045(5) 0.4783(3) 0.034(2) Uani 1 1 d . . . . .
C1 C 0.3635(2) -0.2318(6) 0.4310(4) 0.040(2) Uani 1 1 d . . . . .
C29 C 0.0630(2) -0.5636(6) 0.0418(3) 0.038(2) Uani 1 1 d . . . . .
N8 N 0.4890(2) -0.2886(6) 0.3898(4) 0.051(2) Uani 1 1 d . . . . .
N7 N 0.5067(2) -0.3415(6) 0.4563(4) 0.053(3) Uani 1 1 d . . . . .
N19 N 0.5044(3) -0.0367(7) 0.3234(4) 0.061(3) Uani 1 1 d . . . . .
N21 N 0.5449(2) -0.2424(7) 0.4204(5) 0.072(3) Uani 1 1 d . . . . .
N22 N 0.5587(2) -0.2738(6) 0.4897(4) 0.060(3) Uani 1 1 d . . . . .
N20 N 0.5239(3) -0.1510(7) 0.3578(4) 0.062(3) Uani 1 1 d . . . . .
C16 C 0.2554(5) 0.2359(9) 0.5730(6) 0.080(5) Uani 1 1 d . . . . .
H16 H 0.261457 0.273970 0.595019 0.096 Uiso 1 1 calc R U . . .
C80 C 0.1596(3) -0.0620(6) 0.4759(4) 0.044(2) Uani 1 1 d . . . . .
H80A H 0.177866 -0.097733 0.486710 0.053 Uiso 1 1 calc R U . . .
H80B H 0.140499 -0.092627 0.467427 0.053 Uiso 1 1 calc R U . . .

loop_
_atom_site_aniso_label
_atom_site_aniso_U_11
_atom_site_aniso_U_22
_atom_site_aniso_U_33
_atom_site_aniso_U_23
_atom_site_aniso_U_13
_atom_site_aniso_U_12
U1 0.02469(16) 0.01633(15) 0.03648(18) -0.00171(13) 0.01795(14) -0.00132(12)
U2 0.02520(16) 0.01546(14) 0.03909(19) -0.00288(13) 0.01875(15) -0.00193(12)
U3 0.02539(18) 0.02628(18) 0.0635(3) -0.01418(17) 0.02209(18) -0.00626(14)
O22 0.044(5) 0.053(5) 0.106(7) -0.017(5) 0.040(5) -0.006(4)
O7 0.025(3) 0.018(3) 0.056(4) -0.013(3) 0.021(3) -0.004(2)
O8 0.027(3) 0.024(3) 0.061(4) -0.013(3) 0.024(3) -0.010(3)
O13 0.034(4) 0.038(4) 0.055(4) 0.001(3) 0.032(3) 0.001(3)
O12 0.029(3) 0.027(3) 0.047(4) -0.008(3) 0.020(3) -0.008(3)
O3 0.036(4) 0.033(4) 0.041(4) -0.001(3) 0.013(3) 0.001(3)
O14 0.033(4) 0.028(3) 0.057(4) -0.011(3) 0.028(3) -0.005(3)
O10 0.035(4) 0.023(3) 0.039(4) -0.011(3) 0.017(3) 0.000(3)
O2 0.051(4) 0.020(3) 0.039(4) 0.003(3) 0.028(3) 0.002(3)
O9 0.033(4) 0.032(4) 0.092(6) -0.025(4) 0.039(4) -0.009(3)
O4 0.044(4) 0.028(4) 0.046(4) 0.002(3) 0.023(3) 0.002(3)
O1 0.045(4) 0.027(3) 0.038(4) 0.009(3) 0.024(3) 0.003(3)
O15 0.041(4) 0.039(4) 0.052(4) -0.013(3) 0.032(4) -0.005(3)
O6 0.041(4) 0.053(5) 0.055(5) -0.014(4) 0.027(4) -0.011(4)
O16 0.030(4) 0.068(5) 0.044(4) -0.019(4) 0.016(3) 0.008(4)
O18 0.028(4) 0.034(4) 0.093(6) -0.023(4) 0.032(4) -0.009(3)
O11 0.057(5) 0.031(4) 0.063(5) -0.006(4) 0.016(4) 0.018(4)
O5 0.046(5) 0.029(4) 0.068(5) -0.003(4) 0.014(4) -0.002(3)
O26 0.054(5) 0.043(4) 0.050(4) 0.004(3) 0.033(4) 0.013(4)
N35 0.043(5) 0.039(5) 0.045(5) 0.007(4) 0.030(4) 0.009(4)
N29 0.034(4) 0.026(4) 0.045(5) 0.006(3) 0.025(4) 0.005(3)
O29 0.038(4) 0.030(4) 0.059(5) 0.014(3) 0.028(4) 0.010(3)
N34 0.046(5) 0.037(5) 0.055(5) 0.014(4) 0.037(5) 0.013(4)
N33 0.039(4) 0.029(4) 0.049(5) -0.001(4) 0.034(4) 0.007(3)
C19 0.0201(17) 0.0171(18) 0.0180(17) 0.0000(9) 0.0104(12) -0.0001(9)
C95 0.052(6) 0.017(4) 0.038(5) 0.003(4) 0.032(5) 0.005(4)
N26 0.038(4) 0.026(4) 0.038(4) 0.000(3) 0.022(4) 0.000(3)
N27 0.027(4) 0.022(4) 0.045(5) 0.000(3) 0.021(4) 0.006(3)
N3 0.023(4) 0.033(4) 0.044(5) 0.007(4) 0.014(4) -0.003(3)
O19 0.043(4) 0.062(5) 0.077(6) -0.004(4) 0.040(4) -0.005(4)
N38 0.038(4) 0.028(4) 0.039(4) 0.002(3) 0.024(4) 0.002(3)
O30 0.061(5) 0.036(4) 0.076(6) 0.025(4) 0.046(5) 0.021(4)
O31 0.054(5) 0.032(4) 0.061(5) -0.001(3) 0.039(4) 0.006(3)
O17 0.117(9) 0.093(8) 0.154(11) -0.087(8) 0.108(9) -0.087(7)
N5 0.065(6) 0.029(4) 0.055(5) -0.008(4) 0.044(5) -0.005(4)
N6 0.050(6) 0.058(6) 0.053(6) 0.013(5) 0.032(5) 0.008(5)
O23 0.051(5) 0.080(6) 0.065(6) -0.008(5) 0.034(5) -0.021(5)
N37 0.047(5) 0.026(4) 0.039(5) 0.000(3) 0.026(4) 0.004(4)
N10 0.042(5) 0.063(6) 0.063(6) -0.007(5) 0.036(5) -0.002(5)
N28 0.030(4) 0.027(4) 0.043(5) 0.004(3) 0.022(4) 0.002(3)
N11 0.038(5) 0.065(7) 0.056(6) 0.009(5) 0.021(5) -0.006(5)
N12 0.038(5) 0.056(7) 0.069(7) 0.007(5) 0.017(5) 0.004(5)
O28 0.045(4) 0.040(4) 0.054(5) 0.014(4) 0.027(4) 0.009(3)
N32 0.044(5) 0.019(4) 0.044(5) 0.004(3) 0.029(4) 0.005(3)
N17 0.052(6) 0.060(7) 0.060(7) -0.002(5) 0.021(5) -0.008(5)
N13 0.029(5) 0.051(6) 0.092(9) -0.002(6) 0.019(6) 0.000(4)
N15 0.044(6) 0.041(6) 0.090(8) -0.012(6) 0.027(6) -0.015(5)
O32 0.070(5) 0.034(4) 0.088(6) 0.008(4) 0.061(5) 0.016(4)
N23 0.048(5) 0.042(5) 0.040(5) 0.004(4) 0.028(4) 0.003(4)
O20 0.034(4) 0.059(5) 0.076(6) -0.005(4) 0.028(4) -0.006(4)
N2 0.110(11) 0.074(9) 0.132(12) 0.030(9) 0.105(11) 0.031(8)
O33 0.071(6) 0.045(5) 0.083(6) 0.020(4) 0.056(5) 0.030(4)
N14 0.026(5) 0.047(6) 0.087(8) 0.001(5) 0.023(5) -0.002(4)
N25 0.047(5) 0.029(4) 0.047(5) 0.010(4) 0.030(4) 0.007(4)
N1 0.045(5) 0.022(4) 0.055(5) -0.009(4) 0.036(4) -0.006(3)
O27 0.062(5) 0.054(5) 0.060(5) 0.009(4) 0.039(5) 0.018(4)
C97 0.040(5) 0.022(4) 0.025(4) 0.002(3) 0.017(4) 0.003(4)
N24 0.045(5) 0.035(5) 0.053(5) 0.014(4) 0.035(4) 0.010(4)
C37 0.032(5) 0.029(5) 0.036(5) -0.004(4) 0.022(4) -0.008(4)
O24 0.049(5) 0.077(7) 0.079(6) -0.008(5) 0.037(5) -0.013(5)
C96 0.026(5) 0.031(5) 0.035(5) 0.000(4) 0.018(4) -0.002(4)
C86 0.022(5) 0.041(6) 0.056(6) -0.001(5) 0.026(5) -0.003(4)
O21 0.035(5) 0.050(5) 0.117(8) 0.002(5) 0.026(5) -0.009(4)
N9 0.033(5) 0.054(6) 0.087(8) -0.020(5) 0.037(5) -0.006(4)
C22 0.035(5) 0.020(4) 0.040(5) -0.003(4) 0.015(4) -0.011(4)
C23 0.030(5) 0.027(5) 0.029(5) 0.003(4) 0.014(4) -0.009(4)
N16 0.040(5) 0.041(5) 0.075(7) 0.003(5) 0.030(5) 0.000(4)
N36 0.051(5) 0.049(5) 0.039(5) 0.010(4) 0.031(4) 0.018(4)
N18 0.057(6) 0.051(6) 0.055(6) 0.006(5) 0.027(5) -0.003(5)
N4 0.053(7) 0.096(10) 0.034(5) -0.001(6) 0.010(5) -0.003(6)
N30 0.047(5) 0.047(5) 0.041(5) 0.012(4) 0.029(4) 0.017(4)
N31 0.038(4) 0.023(4) 0.047(5) 0.002(3) 0.028(4) 0.007(3)
C2 0.040(5) 0.036(5) 0.032(5) -0.001(4) 0.022(5) 0.007(4)
C20 0.016(4) 0.023(4) 0.030(5) 0.002(3) 0.007(4) -0.007(3)
C79 0.047(6) 0.023(5) 0.039(5) 0.006(4) 0.025(5) 0.005(4)
C21 0.025(4) 0.030(5) 0.035(5) 0.000(4) 0.016(4) 0.004(4)
C25 0.034(5) 0.028(5) 0.036(5) -0.004(4) 0.016(4) 0.004(4)
C98 0.035(5) 0.030(5) 0.041(5) -0.001(4) 0.024(5) 0.004(4)
C83 0.049(6) 0.018(4) 0.044(6) -0.011(4) 0.027(5) -0.001(4)
C93 0.031(5) 0.052(6) 0.041(6) 0.009(5) 0.021(5) 0.011(5)
C47 0.050(6) 0.036(6) 0.052(6) -0.015(5) 0.034(6) -0.015(5)
C11 0.057(7) 0.024(5) 0.059(7) 0.001(4) 0.041(6) 0.002(4)
C46 0.042(6) 0.061(7) 0.045(6) -0.007(5) 0.030(5) -0.009(5)
O25 0.034(5) 0.077(7) 0.099(7) 0.001(6) 0.022(5) -0.004(4)
C38 0.037(5) 0.036(5) 0.023(4) -0.002(4) 0.013(4) 0.006(4)
C28 0.043(6) 0.032(5) 0.048(6) -0.004(5) 0.014(5) -0.016(5)
C14 0.078(9) 0.048(7) 0.066(8) 0.018(6) 0.058(7) 0.022(6)
C101 0.050(6) 0.033(5) 0.033(5) 0.011(4) 0.024(5) 0.001(4)
C89 0.040(6) 0.029(5) 0.039(5) 0.001(4) 0.020(5) 0.004(4)
C50 0.039(6) 0.035(5) 0.052(6) -0.008(5) 0.032(5) -0.009(4)
C81 0.037(6) 0.029(5) 0.056(7) 0.006(5) 0.027(5) 0.002(4)
C99 0.053(7) 0.042(6) 0.041(6) 0.003(5) 0.031(5) 0.004(5)
C90 0.049(6) 0.025(5) 0.041(5) 0.004(4) 0.031(5) 0.009(4)
C87 0.035(5) 0.041(6) 0.060(7) 0.014(5) 0.038(5) 0.007(4)
C7 0.038(5) 0.024(4) 0.036(5) -0.004(4) 0.022(4) 0.001(4)
C12 0.043(6) 0.046(6) 0.048(6) 0.000(5) 0.030(5) -0.002(5)
C6 0.035(5) 0.038(5) 0.034(5) 0.000(4) 0.016(4) 0.005(4)
C27 0.045(6) 0.025(5) 0.063(7) 0.006(5) 0.026(6) -0.001(4)
C13 0.047(6) 0.039(6) 0.058(7) -0.010(5) 0.037(6) -0.005(5)
C94 0.040(6) 0.049(6) 0.062(7) 0.012(5) 0.039(6) 0.011(5)
C42 0.072(8) 0.028(5) 0.071(8) -0.016(5) 0.054(7) -0.022(5)
C30 0.041(6) 0.032(5) 0.053(7) 0.005(5) 0.020(5) -0.001(5)
C4 0.049(6) 0.035(5) 0.038(5) -0.012(4) 0.021(5) -0.011(5)
C56 0.032(6) 0.049(7) 0.082(9) -0.018(6) 0.036(6) -0.014(5)
C31 0.038(6) 0.030(5) 0.052(6) 0.003(5) 0.018(5) -0.002(4)
C24 0.031(5) 0.052(6) 0.034(5) 0.005(5) 0.013(4) 0.002(5)
C49 0.061(8) 0.040(6) 0.078(8) -0.008(6) 0.054(7) -0.010(5)
C55 0.041(6) 0.020(5) 0.082(9) -0.021(5) 0.027(6) -0.011(4)
C10 0.060(8) 0.077(9) 0.056(7) -0.035(7) 0.037(7) -0.022(7)
C100 0.042(6) 0.043(6) 0.045(6) 0.003(5) 0.031(5) -0.004(5)
C32 0.029(5) 0.041(6) 0.028(5) -0.004(4) 0.007(4) 0.002(4)
C43 0.049(6) 0.033(5) 0.062(7) -0.017(5) 0.039(6) -0.011(5)
C45 0.048(6) 0.050(7) 0.054(7) -0.005(5) 0.036(6) -0.002(5)
C52 0.064(8) 0.039(6) 0.066(8) 0.004(6) 0.047(7) -0.002(5)
C69 0.028(6) 0.062(8) 0.093(10) -0.001(8) 0.033(7) 0.004(6)
C84 0.041(5) 0.021(4) 0.058(6) -0.002(4) 0.033(5) 0.008(4)
C26 0.025(5) 0.049(6) 0.043(6) 0.018(5) 0.010(5) -0.003(4)
C51 0.071(8) 0.036(6) 0.060(7) -0.015(5) 0.047(7) -0.014(5)
C44 0.086(9) 0.031(5) 0.053(7) -0.009(5) 0.052(7) -0.007(5)
C53 0.047(7) 0.061(8) 0.045(7) -0.001(6) 0.017(6) -0.005(6)
C54 0.043(6) 0.049(7) 0.049(6) -0.007(5) 0.019(5) -0.013(5)
C82 0.065(7) 0.023(5) 0.057(7) 0.006(4) 0.043(6) 0.005(5)
C8 0.050(6) 0.022(5) 0.067(7) -0.015(5) 0.044(6) -0.010(4)
C85 0.042(5) 0.022(4) 0.038(5) 0.003(4) 0.027(5) 0.004(4)
C78 0.039(6) 0.023(5) 0.104(11) 0.001(6) 0.030(7) 0.003(5)
C61 0.027(6) 0.037(6) 0.093(10) -0.002(6) 0.025(6) 0.007(5)
C39 0.049(7) 0.061(8) 0.070(8) -0.034(6) 0.045(6) -0.023(6)
C48 0.046(6) 0.047(6) 0.058(7) -0.010(5) 0.035(6) -0.008(5)
C3 0.042(6) 0.030(5) 0.040(5) -0.007(4) 0.022(5) -0.002(4)
C63 0.034(6) 0.045(7) 0.085(10) 0.000(6) 0.024(7) 0.001(5)
C64 0.047(8) 0.075(10) 0.087(11) -0.004(8) 0.020(8) -0.037(7)
C18 0.099(12) 0.048(8) 0.109(12) 0.000(8) 0.081(11) 0.000(8)
C65 0.056(8) 0.071(9) 0.061(8) 0.010(7) 0.034(7) -0.017(7)
C77 0.042(7) 0.033(6) 0.071(8) 0.004(6) 0.015(6) 0.000(5)
C66 0.055(8) 0.077(10) 0.083(10) 0.003(8) 0.045(8) -0.023(7)
C71 0.031(6) 0.036(6) 0.097(10) -0.001(6) 0.035(6) -0.001(5)
C41 0.073(8) 0.024(5) 0.052(6) -0.005(4) 0.047(6) -0.003(5)
C9 0.048(7) 0.070(8) 0.063(8) -0.030(7) 0.037(6) -0.018(6)
C92 0.048(6) 0.036(6) 0.049(6) -0.001(5) 0.032(5) -0.001(5)
C60 0.033(6) 0.048(7) 0.100(11) 0.012(7) 0.021(7) 0.013(5)
C102 0.046(6) 0.028(5) 0.038(5) -0.001(4) 0.026(5) -0.009(4)
C91 0.039(5) 0.033(5) 0.040(5) 0.008(4) 0.023(5) 0.004(4)
C74 0.055(7) 0.074(9) 0.054(7) -0.016(6) 0.041(6) -0.011(6)
C72 0.046(7) 0.047(7) 0.110(12) -0.013(7) 0.045(8) 0.000(6)
C59 0.037(6) 0.058(8) 0.053(7) 0.017(6) 0.017(6) 0.013(6)
C88 0.040(6) 0.071(8) 0.037(6) 0.010(5) 0.025(5) 0.021(5)
C73 0.042(6) 0.077(9) 0.084(9) -0.039(8) 0.046(7) -0.024(6)
C57 0.045(7) 0.054(7) 0.053(7) -0.014(6) 0.028(6) -0.008(5)
C35 0.060(9) 0.080(10) 0.063(8) 0.022(7) 0.033(7) 0.006(7)
C70 0.034(7) 0.054(8) 0.132(14) -0.015(9) 0.036(9) -0.009(6)
C36 0.036(6) 0.074(9) 0.049(7) 0.018(6) 0.014(5) -0.004(6)
C15 0.080(10) 0.084(10) 0.055(8) 0.003(7) 0.044(8) 0.024(8)
C67 0.044(7) 0.088(10) 0.045(7) -0.013(7) 0.029(6) -0.011(7)
C17 0.112(13) 0.073(11) 0.175(18) 0.035(12) 0.126(14) 0.023(10)
C40 0.066(8) 0.061(8) 0.069(8) -0.019(6) 0.053(7) -0.009(6)
C62 0.038(7) 0.046(7) 0.110(12) -0.019(8) 0.025(8) -0.012(6)
C75 0.059(8) 0.058(8) 0.054(7) 0.013(6) 0.028(7) -0.008(6)
C33 0.042(6) 0.042(6) 0.046(6) 0.000(5) 0.015(5) -0.006(5)
C76 0.042(7) 0.058(8) 0.075(9) 0.026(7) 0.027(7) 0.006(6)
C58 0.049(7) 0.081(10) 0.037(6) 0.005(6) 0.015(6) -0.013(7)
C68 0.057(8) 0.068(9) 0.116(13) -0.004(9) 0.062(9) 0.005(7)
C34 0.034(6) 0.084(10) 0.051(7) -0.008(7) 0.009(6) -0.001(6)
C5 0.053(6) 0.021(4) 0.041(5) -0.010(4) 0.035(5) -0.007(4)
C1 0.030(5) 0.036(5) 0.050(6) 0.001(5) 0.021(5) 0.004(4)
C29 0.021(4) 0.042(6) 0.039(5) -0.007(4) 0.010(4) -0.005(4)
N8 0.021(4) 0.050(5) 0.081(7) -0.019(5) 0.030(5) -0.011(4)
N7 0.026(4) 0.043(5) 0.082(7) -0.002(5) 0.028(5) -0.011(4)
N19 0.050(6) 0.067(7) 0.067(7) -0.017(6) 0.036(6) -0.022(5)
N21 0.034(6) 0.060(7) 0.115(10) 0.003(7) 0.041(7) 0.005(5)
N22 0.030(5) 0.045(6) 0.099(8) -0.013(6) 0.035(6) -0.009(4)
N20 0.049(6) 0.063(7) 0.087(8) -0.024(6) 0.048(6) -0.017(5)
C16 0.138(16) 0.070(10) 0.083(10) 0.024(8) 0.093(12) 0.040(10)
C80 0.056(7) 0.024(5) 0.045(6) 0.003(4) 0.027(5) 0.010(5)

loop_
_atom_type_symbol
_atom_type_description
_atom_type_scat_dispersion_real
_atom_type_scat_dispersion_imag
_atom_type_scat_source
C C 0.0033 0.0016 'International Tables Vol C Tables 4.2.6.8 and 6.1.1.4'
H H 0.0000 0.0000 'International Tables Vol C Tables 4.2.6.8 and 6.1.1.4'
N N 0.0061 0.0033 'International Tables Vol C Tables 4.2.6.8 and 6.1.1.4'
O O 0.0106 0.0060 'International Tables Vol C Tables 4.2.6.8 and 6.1.1.4'
U U -9.6767 9.6646 'International Tables Vol C Tables 4.2.6.8 and 6.1.1.4'

loop_
_geom_angle_atom_site_label_1
_geom_angle_atom_site_label_2
_geom_angle_atom_site_label_3
_geom_angle
_geom_angle_site_symmetry_1
_geom_angle_site_symmetry_3
_geom_angle_publ_flag
O7 U1 U3 34.94(15) . . ?
O7 U1 O8 69.8(2) . . ?
O7 U1 O12 79.6(2) . . ?
O7 U1 O10 141.8(2) . . ?
O7 U1 O16 147.2(2) . . ?
O8 U1 U3 36.20(16) . . ?
O8 U1 O12 148.9(2) . . ?
O8 U1 O10 72.1(2) . . ?
O8 U1 O16 142.3(2) . . ?
O12 U1 U3 112.74(15) . . ?
O12 U1 O16 67.7(2) . . ?
O10 U1 U3 107.98(16) . . ?
O10 U1 O12 138.6(2) . . ?
O10 U1 O16 71.0(2) . . ?
O2 U1 U3 82.0(2) . . ?
O2 U1 O7 91.2(3) . . ?
O2 U1 O8 87.5(3) . . ?
O2 U1 O12 87.5(3) . . ?
O2 U1 O10 90.9(3) . . ?
O2 U1 O16 85.5(3) . . ?
O1 U1 U3 102.2(2) . . ?
O1 U1 O7 92.3(3) . . ?
O1 U1 O8 95.9(3) . . ?
O1 U1 O12 90.8(3) . . ?
O1 U1 O10 87.8(3) . . ?
O1 U1 O2 175.8(3) . . ?
O1 U1 O16 90.3(3) . . ?
O16 U1 U3 167.5(2) . . ?
O7 U2 U3 35.28(15) . . ?
O7 U2 O13 85.4(2) . . ?
O7 U2 O14 163.3(2) . . ?
O7 U2 O9 72.9(2) . . ?
O7 U2 O15 143.7(2) . . ?
O7 U2 C37 169.3(2) . . ?
O13 U2 U3 120.55(17) . . ?
O13 U2 O14 78.1(2) . . ?
O13 U2 O15 129.7(2) . . ?
O13 U2 C37 104.2(2) . . ?
O3 U2 U3 91.8(2) . . ?
O3 U2 O7 94.6(3) . . ?
O3 U2 O13 89.9(3) . . ?
O3 U2 O14 87.6(3) . . ?
O3 U2 O9 89.4(3) . . ?
O3 U2 O15 94.5(3) . . ?
O3 U2 C37 90.4(3) . . ?
O14 U2 U3 161.34(14) . . ?
O14 U2 C37 26.2(2) . . ?
O9 U2 U3 37.68(17) . . ?
O9 U2 O13 158.2(2) . . ?
O9 U2 O14 123.7(2) . . ?
O9 U2 O15 72.1(2) . . ?
O9 U2 C37 97.7(2) . . ?
O4 U2 U3 92.7(2) . . ?
O4 U2 O7 88.9(3) . . ?
O4 U2 O13 87.5(3) . . ?
O4 U2 O3 175.4(3) . . ?
O4 U2 O14 88.2(3) . . ?
O4 U2 O9 94.5(3) . . ?
O4 U2 O15 84.4(3) . . ?
O4 U2 C37 86.7(3) . . ?
O15 U2 U3 109.35(16) . . ?
O15 U2 O14 52.2(2) . . ?
O15 U2 C37 26.0(2) . . ?
C37 U2 U3 135.21(18) . . ?
U2 U3 U1 69.271(10) . . ?
O7 U3 U1 34.73(14) . . ?
O7 U3 U2 34.84(15) . . ?
O7 U3 O8 70.7(2) . . ?
O7 U3 O9 71.8(2) . . ?
O7 U3 O18 144.8(2) . . ?
O7 U3 O17 143.9(2) . . ?
O8 U3 U1 37.27(15) . . ?
O8 U3 U2 105.49(15) . . ?
O8 U3 O9 142.5(2) . . ?
O8 U3 O18 74.4(2) . . ?
O8 U3 O17 145.3(2) . . ?
O9 U3 U1 105.92(16) . . ?
O9 U3 U2 36.99(16) . . ?
O9 U3 O18 143.0(2) . . ?
O9 U3 O17 72.1(2) . . ?
O6 U3 U1 85.3(2) . . ?
O6 U3 U2 91.7(2) . . ?
O6 U3 O7 91.6(3) . . ?
O6 U3 O8 92.7(3) . . ?
O6 U3 O9 89.8(3) . . ?
O6 U3 O18 85.4(3) . . ?
O6 U3 O17 89.3(4) . . ?
O18 U3 U1 110.15(16) . . ?
O18 U3 U2 177.0(2) . . ?
O18 U3 O17 71.2(2) . . ?
O5 U3 U1 99.8(3) . . ?
O5 U3 U2 92.3(2) . . ?
O5 U3 O7 93.9(3) . . ?
O5 U3 O8 90.0(3) . . ?
O5 U3 O9 91.0(3) . . ?
O5 U3 O6 174.4(4) . . ?
O5 U3 O18 90.6(3) . . ?
O5 U3 O17 85.7(4) . . ?
O17 U3 U1 174.3(3) . . ?
O17 U3 U2 109.06(19) . . ?
U1 O7 U3 110.3(2) . . ?
U2 O7 U1 138.6(3) . . ?
U2 O7 U3 109.9(2) . . ?
U3 O8 U1 106.5(2) . . ?
C19 O13 U2 133.5(5) . . ?
C19 O12 U1 142.3(6) . . ?
C37 O14 U2 92.6(5) . . ?
C1 O10 U1 131.0(6) . . ?
U2 O9 U3 105.3(3) . . ?
C37 O15 U2 95.2(5) . . ?
U1 O16 H16A 109.3 . . ?
U1 O16 H16B 109.3 . . ?
H16A O16 H16B 104.5 . . ?
C55 O18 U3 127.8(6) . . ?
C99 N35 C93 123.7(9) . 7_556 ?
C94 N35 C93 119.9(9) . 7_556 ?
C94 N35 C99 112.8(8) . . ?
C86 N29 C101 123.1(8) . . ?
C87 N29 C86 122.1(8) . . ?
C87 N29 C101 113.8(8) . . ?
C93 N34 C98 123.5(9) . . ?
C92 N34 C98 111.2(8) . . ?
C92 N34 C93 124.2(9) . . ?
C92 N33 C97 111.5(8) . . ?
C92 N33 C91 122.3(8) . . ?
C91 N33 C97 122.4(7) . . ?
O13 C19 C20 118.3(7) . . ?
O12 C19 O13 117.5(7) . . ?
O12 C19 C20 124.1(7) . . ?
N28 C95 H95 111.2 . . ?
N28 C95 C96 104.5(7) . . ?
C96 C95 H95 111.2 . . ?
N31 C95 H95 111.2 . . ?
N31 C95 N28 113.9(8) . . ?
N31 C95 C96 104.6(8) . . ?
C97 N26 C84 121.3(8) . . ?
C83 N26 C97 110.3(8) . . ?
C83 N26 C84 121.7(8) . . ?
C84 N27 C96 122.4(8) . . ?
C85 N27 C96 113.1(7) . . ?
C85 N27 C84 123.5(8) . . ?
C27 N3 C31 121.3(9) . . ?
C27 N3 C26 118.0(8) . . ?
C31 N3 C26 120.5(9) . . ?
C79 N38 C101 114.0(8) . . ?
C79 N38 C89 121.4(8) . . ?
C101 N38 C89 121.7(8) . . ?
U3 O17 H17A 109.2 . . ?
U3 O17 H17B 108.9 . . ?
H17A O17 H17B 104.5 . . ?
C49 N5 C45 121.4(10) . . ?
C49 N5 C44 121.0(10) . . ?
C45 N5 C44 117.3(10) . . ?
C52 N6 C53 118.8(10) . . ?
C79 N37 C102 113.5(8) . . ?
C79 N37 C80 120.9(8) . . ?
C102 N37 C80 124.7(9) . . ?
C57 N10 C74 111.6(10) . . ?
C57 N10 C58 121.3(10) . . ?
C58 N10 C74 124.0(11) . . ?
C95 N28 C86 125.2(8) . . ?
C85 N28 C95 111.0(8) . . ?
C85 N28 C86 121.2(8) . . ?
C59 N11 C75 113.3(12) . . ?
C59 N11 C58 122.8(11) . . ?
C58 N11 C75 123.2(11) . . ?
C60 N12 C76 121.7(11) . . ?
C59 N12 C60 125.3(11) . . ?
C59 N12 C76 110.1(11) . . ?
C90 N32 C96 111.9(8) . . ?
C90 N32 C91 120.7(8) . . ?
C91 N32 C96 122.9(8) . . ?
C65 N17 C64 119.8(11) . . ?
C65 N17 C76 110.8(11) . . ?
C76 N17 C64 123.6(12) . . ?
C61 N13 C77 112.0(12) . . ?
C61 N13 C60 120.3(11) . . ?
C60 N13 C77 124.7(13) . . ?
C78 N15 C62 122.0(11) . . ?
C63 N15 C78 111.9(12) . . ?
C63 N15 C62 123.5(11) . . ?
C81 N23 C100 112.3(8) . . ?
C81 N23 C80 120.9(9) . . ?
C100 N23 C80 124.5(9) . . ?
C16 N2 C17 115.3(13) . . ?
C61 N14 C78 111.5(12) . . ?
C61 N14 C70 119.4(11) . . ?
C70 N14 C78 124.9(11) . . ?
C83 N25 C98 112.2(8) . . ?
C83 N25 C82 122.2(8) . . ?
C82 N25 C98 120.5(9) . . ?
C13 N1 C8 122.3(9) . . ?
C13 N1 C9 120.8(9) . . ?
C9 N1 C8 116.9(9) . . ?
N33 C97 N26 113.2(8) . . ?
N33 C97 H97 111.2 . . ?
N33 C97 C98 104.5(7) . . ?
N26 C97 H97 111.2 . . ?
N26 C97 C98 105.3(7) . . ?
C98 C97 H97 111.2 . . ?
C81 N24 C99 112.7(8) . . ?
C81 N24 C82 123.1(9) . 7_556 ?
C82 N24 C99 122.8(9) 7_556 . ?
O14 C37 U2 61.2(5) . . ?
O14 C37 C38 121.6(8) . . ?
O15 C37 U2 58.8(5) . . ?
O15 C37 O14 119.9(8) . . ?
O15 C37 C38 118.4(8) . . ?
C38 C37 U2 174.8(7) . . ?
C95 C96 H96 112.1 . . ?
N27 C96 C95 102.4(7) . . ?
N27 C96 N32 114.4(7) . . ?
N27 C96 H96 112.1 . . ?
N32 C96 C95 102.9(7) . . ?
N32 C96 H96 112.1 . . ?
N29 C86 N28 113.4(7) . . ?
N29 C86 H86A 108.9 . . ?
N29 C86 H86B 108.9 . . ?
N28 C86 H86A 108.9 . . ?
N28 C86 H86B 108.9 . . ?
H86A C86 H86B 107.7 . . ?
C73 N9 C56 122.1(10) . . ?
C57 N9 C56 120.9(9) . . ?
C57 N9 C73 112.3(11) . . ?
C23 C22 H22 119.6 . . ?
C23 C22 C21 120.7(8) . . ?
C21 C22 H22 119.6 . . ?
C22 C23 C26 120.1(9) . . ?
C24 C23 C22 119.9(9) . . ?
C24 C23 C26 119.9(9) . . ?
C63 N16 C64 118.6(10) . . ?
C63 N16 C77 112.2(11) . . ?
C64 N16 C77 121.2(11) . . ?
C94 N36 C100 112.7(8) . . ?
C94 N36 C88 121.2(9) . . ?
C88 N36 C100 123.8(9) . . ?
C65 N18 C66 121.7(12) . . ?
C65 N18 C75 114.4(12) . . ?
C66 N18 C75 120.5(11) . . ?
C35 N4 C34 115.5(11) . . ?
C87 N30 C102 113.4(8) . . ?
C87 N30 C88 121.0(9) . . ?
C88 N30 C102 122.7(9) . . ?
C89 N31 C95 124.9(8) . . ?
C90 N31 C95 111.8(8) . . ?
C90 N31 C89 122.3(8) . . ?
C7 C2 C3 118.1(9) . . ?
C7 C2 C1 121.1(9) . . ?
C3 C2 C1 120.8(9) . . ?
C21 C20 C19 121.2(8) . . ?
C21 C20 C25 120.2(8) . . ?
C25 C20 C19 118.5(8) . . ?
O26 C79 N38 126.6(10) . . ?
O26 C79 N37 127.3(9) . . ?
N38 C79 N37 106.0(8) . . ?
C22 C21 H21 120.3 . . ?
C20 C21 C22 119.4(8) . . ?
C20 C21 H21 120.3 . . ?
C20 C25 H25 120.3 . . ?
C20 C25 C24 119.5(9) . . ?
C24 C25 H25 120.3 . . ?
N34 C98 N25 114.2(8) . . ?
N34 C98 C97 104.1(8) . . ?
N34 C98 H98 111.8 . . ?
N25 C98 C97 102.7(7) . . ?
N25 C98 H98 111.8 . . ?
C97 C98 H98 111.8 . . ?
O28 C83 N26 124.1(10) . . ?
O28 C83 N25 127.0(10) . . ?
N25 C83 N26 108.9(9) . . ?
N35 C93 H93A 108.9 7_556 . ?
N35 C93 H93B 108.9 7_556 . ?
N34 C93 N35 113.4(8) . 7_556 ?
N34 C93 H93A 108.9 . . ?
N34 C93 H93B 108.9 . . ?
H93A C93 H93B 107.7 . . ?
C46 C47 C50 120.0(9) . . ?
C46 C47 C48 117.2(10) . . ?
C48 C47 C50 122.8(10) . . ?
C12 C11 C14 120.6(11) . . ?
C12 C11 C10 117.3(10) . . ?
C10 C11 C14 122.1(11) . . ?
C47 C46 H46 119.4 . . ?
C45 C46 C47 121.2(10) . . ?
C45 C46 H46 119.4 . . ?
C43 C38 C37 119.4(9) . . ?
C39 C38 C37 119.5(9) . . ?
C39 C38 C43 121.1(9) . . ?
C27 C28 H28 120.2 . . ?
C27 C28 C29 119.7(9) . . ?
C29 C28 H28 120.2 . . ?
C18 C14 C11 122.7(12) . . ?
C18 C14 C15 117.5(12) . . ?
C15 C14 C11 119.7(12) . . ?
N29 C101 H101 111.4 . . ?
N29 C101 C102 104.2(7) . . ?
N38 C101 N29 115.8(8) . . ?
N38 C101 H101 111.4 . . ?
N38 C101 C102 102.0(8) . . ?
C102 C101 H101 111.4 . . ?
N38 C89 H89A 108.8 . . ?
N38 C89 H89B 108.8 . . ?
N31 C89 N38 113.9(8) . . ?
N31 C89 H89A 108.8 . . ?
N31 C89 H89B 108.8 . . ?
H89A C89 H89B 107.7 . . ?
C51 C50 C47 120.4(10) . . ?
C54 C50 C47 121.9(9) . . ?
C54 C50 C51 117.6(10) . . ?
O27 C81 N23 127.4(10) . . ?
O27 C81 N24 124.8(10) . . ?
N24 C81 N23 107.8(9) . . ?
N35 C99 N24 113.7(9) . . ?
N35 C99 H99 112.0 . . ?
N35 C99 C100 104.6(8) . . ?
N24 C99 H99 112.0 . . ?
N24 C99 C100 101.8(8) . . ?
C100 C99 H99 112.0 . . ?
O31 C90 N32 126.6(10) . . ?
O31 C90 N31 124.8(9) . . ?
N32 C90 N31 108.6(8) . . ?
N29 C87 N30 107.2(8) . . ?
O30 C87 N29 128.0(11) . . ?
O30 C87 N30 124.5(10) . . ?
C2 C7 H7 118.8 . . ?
C2 C7 C6 122.4(9) . . ?
C6 C7 H7 118.8 . . ?
C11 C12 H12 119.5 . . ?
C13 C12 C11 121.0(11) . . ?
C13 C12 H12 119.5 . . ?
C7 C6 H6 120.9 . . ?
C7 C6 C5 118.3(9) . . ?
C5 C6 H6 120.9 . . ?
N3 C27 C28 120.1(9) . . ?
N3 C27 H27 120.0 . . ?
C28 C27 H27 120.0 . . ?
N1 C13 C12 120.9(10) . . ?
N1 C13 H13 119.5 . . ?
C12 C13 H13 119.5 . . ?
N35 C94 N36 106.4(9) . . ?
O33 C94 N35 127.2(10) . . ?
O33 C94 N36 126.3(10) . . ?
C43 C42 H42 120.3 . . ?
C43 C42 C41 119.4(10) . . ?
C41 C42 H42 120.3 . . ?
C31 C30 H30 119.1 . . ?
C31 C30 C29 121.8(10) . . ?
C29 C30 H30 119.1 . . ?
C3 C4 H4 120.5 . . ?
C3 C4 C5 119.0(9) . . ?
C5 C4 H4 120.5 . . ?
N9 C56 H56A 108.9 . . ?
N9 C56 H56B 108.9 . . ?
N9 C56 N8 113.4(9) . . ?
H56A C56 H56B 107.7 . . ?
N8 C56 H56A 108.9 . . ?
N8 C56 H56B 108.9 . . ?
N3 C31 C30 119.2(10) . . ?
N3 C31 H31 120.4 . . ?
C30 C31 H31 120.4 . . ?
C23 C24 C25 120.2(10) . . ?
C23 C24 H24 119.9 . . ?
C25 C24 H24 119.9 . . ?
N5 C49 H49 119.0 . . ?
N5 C49 C48 122.0(10) . . ?
C48 C49 H49 119.0 . . ?
O18 C55 N8 126.4(12) . . ?
O18 C55 N7 124.9(13) . . ?
N8 C55 N7 108.6(10) . . ?
C11 C10 H10 120.1 . . ?
C11 C10 C9 119.8(10) . . ?
C9 C10 H10 120.1 . . ?
N23 C100 N36 114.4(9) . . ?
N23 C100 C99 105.4(8) . . ?
N23 C100 H100 111.2 . . ?
N36 C100 C99 103.1(8) . . ?
N36 C100 H100 111.2 . . ?
C99 C100 H100 111.2 . . ?
C36 C32 C33 117.4(10) . . ?
C36 C32 C29 121.6(10) . . ?
C33 C32 C29 120.7(10) . . ?
C38 C43 C42 119.4(10) . . ?
C38 C43 H43 120.3 . . ?
C42 C43 H43 120.3 . . ?
N5 C45 C46 118.6(11) . . ?
N5 C45 H45 120.7 . . ?
C46 C45 H45 120.7 . . ?
N6 C52 H52 116.9 . . ?
N6 C52 C51 126.1(11) . . ?
C51 C52 H52 116.9 . . ?
O22 C69 N21 123.7(14) . . ?
O22 C69 N22 126.3(14) . . ?
N22 C69 N21 110.0(12) . . ?
N26 C84 H84A 108.9 . . ?
N26 C84 H84B 108.9 . . ?
N27 C84 N26 113.5(7) . . ?
N27 C84 H84A 108.9 . . ?
N27 C84 H84B 108.9 . . ?
H84A C84 H84B 107.7 . . ?
N3 C26 C23 113.1(8) . . ?
N3 C26 H26A 109.0 . . ?
N3 C26 H26B 109.0 . . ?
C23 C26 H26A 109.0 . . ?
C23 C26 H26B 109.0 . . ?
H26A C26 H26B 107.8 . . ?
C50 C51 H51 121.9 . . ?
C52 C51 C50 116.2(11) . . ?
C52 C51 H51 121.9 . . ?
N5 C44 H44A 110.2 . . ?
N5 C44 H44B 110.2 . . ?
N5 C44 C41 107.6(8) . . ?
H44A C44 H44B 108.5 . . ?
C41 C44 H44A 110.2 . . ?
C41 C44 H44B 110.2 . . ?
N6 C53 H53 119.8 . . ?
N6 C53 C54 120.5(11) . . ?
C54 C53 H53 119.8 . . ?
C50 C54 H54 119.7 . . ?
C53 C54 C50 120.6(11) . . ?
C53 C54 H54 119.7 . . ?
N25 C82 H82A 109.0 . . ?
N25 C82 H82B 109.0 . . ?
N24 C82 N25 113.0(8) 7_556 . ?
N24 C82 H82A 109.0 7_556 . ?
N24 C82 H82B 109.0 7_556 . ?
H82A C82 H82B 107.8 . . ?
N1 C8 H8A 108.7 . . ?
N1 C8 H8B 108.7 . . ?
H8A C8 H8B 107.6 . . ?
C5 C8 N1 114.0(7) . . ?
C5 C8 H8A 108.7 . . ?
C5 C8 H8B 108.7 . . ?
O29 C85 N27 125.7(9) . . ?
O29 C85 N28 125.4(9) . . ?
N27 C85 N28 108.8(8) . . ?
N15 C78 N14 113.9(11) . . ?
N15 C78 H78 111.7 . . ?
N15 C78 C77 104.5(10) . . ?
N14 C78 H78 111.7 . . ?
N14 C78 C77 103.0(10) . . ?
C77 C78 H78 111.7 . . ?
N13 C61 N14 107.4(11) . . ?
O21 C61 N13 126.2(13) . . ?
O21 C61 N14 126.4(15) . . ?
C38 C39 H39 120.1 . . ?
C38 C39 C40 119.8(10) . . ?
C40 C39 H39 120.1 . . ?
C47 C48 H48 120.2 . . ?
C49 C48 C47 119.6(11) . . ?
C49 C48 H48 120.2 . . ?
C2 C3 H3 118.8 . . ?
C4 C3 C2 122.3(10) . . ?
C4 C3 H3 118.8 . . ?
N16 C63 N15 107.5(10) . . ?
O25 C63 N15 124.7(14) . . ?
O25 C63 N16 127.6(14) . . ?
N17 C64 H64A 109.1 . . ?
N17 C64 H64B 109.1 . . ?
N16 C64 N17 112.6(10) . . ?
N16 C64 H64A 109.1 . . ?
N16 C64 H64B 109.1 . . ?
H64A C64 H64B 107.8 . . ?
C14 C18 H18 120.0 . . ?
C14 C18 C17 120.0(15) . . ?
C17 C18 H18 120.0 . . ?
O24 C65 N17 125.1(14) . . ?
O24 C65 N18 127.6(15) . . ?
N18 C65 N17 107.2(11) . . ?
N13 C77 N16 113.2(10) . . ?
N13 C77 C78 105.3(12) . . ?
N13 C77 H77 111.8 . . ?
N16 C77 C78 102.5(10) . . ?
N16 C77 H77 111.8 . . ?
C78 C77 H77 111.8 . . ?
N18 C66 H66A 108.7 . . ?
N18 C66 H66B 108.7 . . ?
N18 C66 N19 114.2(10) . . ?
H66A C66 H66B 107.6 . . ?
N19 C66 H66A 108.7 . . ?
N19 C66 H66B 108.7 . . ?
C72 C71 H71 111.7 . . ?
N7 C71 H71 111.7 . . ?
N7 C71 C72 103.8(10) . . ?
N7 C71 N22 113.4(10) . . ?
N22 C71 H71 111.7 . . ?
N22 C71 C72 104.1(10) . . ?
C42 C41 C44 119.2(10) . . ?
C40 C41 C42 119.2(9) . . ?
C40 C41 C44 121.5(10) . . ?
N1 C9 C10 120.1(11) . . ?
N1 C9 H9 120.0 . . ?
C10 C9 H9 120.0 . . ?
N33 C92 N34 108.6(9) . . ?
O32 C92 N34 125.9(10) . . ?
O32 C92 N33 125.5(10) . . ?
N12 C60 H60A 108.8 . . ?
N12 C60 H60B 108.8 . . ?
N13 C60 N12 113.9(10) . . ?
N13 C60 H60A 108.8 . . ?
N13 C60 H60B 108.8 . . ?
H60A C60 H60B 107.7 . . ?
N37 C102 N30 114.1(8) . . ?
N37 C102 C101 104.3(8) . . ?
N37 C102 H102 112.1 . . ?
N30 C102 C101 101.4(7) . . ?
N30 C102 H102 112.1 . . ?
C101 C102 H102 112.1 . . ?
N33 C91 N32 113.1(8) . . ?
N33 C91 H91A 109.0 . . ?
N33 C91 H91B 109.0 . . ?
N32 C91 H91A 109.0 . . ?
N32 C91 H91B 109.0 . . ?
H91A C91 H91B 107.8 . . ?
N10 C74 H74 111.6 . . ?
N10 C74 C73 103.2(10) . . ?
C73 C74 H74 111.6 . . ?
N19 C74 N10 114.4(10) . . ?
N19 C74 H74 111.6 . . ?
N19 C74 C73 103.8(10) . . ?
C71 C72 H72 111.0 . . ?
N8 C72 C71 103.2(11) . . ?
N8 C72 H72 111.0 . . ?
N21 C72 C71 104.1(12) . . ?
N21 C72 H72 111.0 . . ?
N21 C72 N8 116.0(10) . . ?
N11 C59 N12 110.6(12) . . ?
O20 C59 N11 127.9(13) . . ?
O20 C59 N12 121.5(13) . . ?
N36 C88 H88A 108.9 . . ?
N36 C88 H88B 108.9 . . ?
N30 C88 N36 113.5(8) . . ?
N30 C88 H88A 108.9 . . ?
N30 C88 H88B 108.9 . . ?
H88A C88 H88B 107.7 . . ?
N9 C73 C74 104.4(10) . . ?
N9 C73 H73 111.2 . . ?
N9 C73 N20 115.1(11) . . ?
C74 C73 H73 111.2 . . ?
N20 C73 C74 103.2(10) . . ?
N20 C73 H73 111.2 . . ?
O19 C57 N10 126.8(12) . . ?
O19 C57 N9 125.2(12) . . ?
N10 C57 N9 108.0(10) . . ?
N4 C35 H35 116.5 . . ?
N4 C35 C36 127.0(13) . . ?
C36 C35 H35 116.5 . . ?
N14 C70 H70A 108.7 . . ?
N14 C70 H70B 108.7 . . ?
N14 C70 N22 114.1(10) . 5_656 ?
H70A C70 H70B 107.6 . . ?
N22 C70 H70A 108.7 5_656 . ?
N22 C70 H70B 108.7 5_656 . ?
C32 C36 C35 116.9(11) . . ?
C32 C36 H36 121.5 . . ?
C35 C36 H36 121.5 . . ?
C14 C15 H15 121.7 . . ?
C14 C15 C16 116.6(15) . . ?
C16 C15 H15 121.7 . . ?
O23 C67 N19 125.6(14) . . ?
O23 C67 N20 125.9(13) . . ?
N20 C67 N19 108.5(11) . . ?
N2 C17 C18 124.2(17) . . ?
N2 C17 H17 117.9 . . ?
C18 C17 H17 117.9 . . ?
C39 C40 H40 119.5 . . ?
C41 C40 C39 121.0(11) . . ?
C41 C40 H40 119.5 . . ?
N15 C62 H62A 108.3 . . ?
N15 C62 H62B 108.3 . . ?
H62A C62 H62B 107.4 . . ?
N7 C62 N15 115.8(11) 5_656 . ?
N7 C62 H62A 108.3 5_656 . ?
N7 C62 H62B 108.3 5_656 . ?
N11 C75 H75 112.1 . . ?
N11 C75 C76 101.6(11) . . ?
N18 C75 N11 115.6(10) . . ?
N18 C75 H75 112.1 . . ?
N18 C75 C76 102.4(10) . . ?
C76 C75 H75 112.1 . . ?
C32 C33 H33 120.3 . . ?
C34 C33 C32 119.4(11) . . ?
C34 C33 H33 120.3 . . ?
N12 C76 C75 104.2(10) . . ?
N12 C76 H76 111.6 . . ?
N17 C76 N12 113.2(11) . . ?
N17 C76 C75 104.2(10) . . ?
N17 C76 H76 111.6 . . ?
C75 C76 H76 111.6 . . ?
N10 C58 N11 113.3(10) . . ?
N10 C58 H58A 108.9 . . ?
N10 C58 H58B 108.9 . . ?
N11 C58 H58A 108.9 . . ?
N11 C58 H58B 108.9 . . ?
H58A C58 H58B 107.7 . . ?
H68A C68 H68B 107.4 . . ?
N21 C68 H68A 108.3 . . ?
N21 C68 H68B 108.3 . . ?
N20 C68 H68A 108.3 . . ?
N20 C68 H68B 108.3 . . ?
N20 C68 N21 115.7(10) . . ?
N4 C34 C33 123.8(12) . . ?
N4 C34 H34 118.1 . . ?
C33 C34 H34 118.1 . . ?
C6 C5 C8 120.6(9) . . ?
C4 C5 C6 119.9(8) . . ?
C4 C5 C8 119.4(9) . . ?
O10 C1 C2 116.1(8) . . ?
O11 C1 O10 122.9(10) . . ?
O11 C1 C2 121.0(10) . . ?
C28 C29 C32 120.8(9) . . ?
C30 C29 C28 117.7(9) . . ?
C30 C29 C32 121.4(10) . . ?
C55 N8 C56 123.9(9) . . ?
C55 N8 C72 111.8(11) . . ?
C72 N8 C56 121.5(10) . . ?
C55 N7 C71 111.6(11) . . ?
C55 N7 C62 122.5(10) . 5_656 ?
C62 N7 C71 125.8(11) 5_656 . ?
C74 N19 C66 125.1(12) . . ?
C67 N19 C66 122.9(11) . . ?
C67 N19 C74 111.6(11) . . ?
C69 N21 C72 110.3(13) . . ?
C69 N21 C68 125.5(12) . . ?
C72 N21 C68 124.2(14) . . ?
C69 N22 C71 110.0(12) . . ?
C69 N22 C70 120.7(11) . 5_656 ?
C70 N22 C71 123.4(11) 5_656 . ?
C67 N20 C73 112.7(12) . . ?
C67 N20 C68 122.6(11) . . ?
C68 N20 C73 123.6(12) . . ?
N2 C16 C15 126.3(15) . . ?
N2 C16 H16 116.9 . . ?
C15 C16 H16 116.9 . . ?
N37 C80 H80A 108.5 . . ?
N37 C80 H80B 108.5 . . ?
N23 C80 N37 115.2(8) . . ?
N23 C80 H80A 108.5 . . ?
N23 C80 H80B 108.5 . . ?
H80A C80 H80B 107.5 . . ?

loop_
_geom_bond_atom_site_label_1
_geom_bond_atom_site_label_2
_geom_bond_distance
_geom_bond_site_symmetry_2
_geom_bond_publ_flag
U1 U3 3.7213(5) . ?
U1 O7 2.261(6) . ?
U1 O8 2.351(6) . ?
U1 O12 2.451(6) . ?
U1 O10 2.401(6) . ?
U1 O2 1.782(6) . ?
U1 O1 1.777(6) . ?
U1 O16 2.471(7) . ?
U2 U3 3.7007(5) . ?
U2 O7 2.248(6) . ?
U2 O13 2.338(6) . ?
U2 O3 1.773(7) . ?
U2 O14 2.524(6) . ?
U2 O9 2.309(6) . ?
U2 O4 1.749(7) . ?
U2 O15 2.471(6) . ?
U2 C37 2.877(9) . ?
U3 O7 2.273(6) . ?
U3 O8 2.293(6) . ?
U3 O9 2.346(7) . ?
U3 O6 1.774(8) . ?
U3 O18 2.485(7) . ?
U3 O5 1.770(8) . ?
U3 O17 2.591(10) . ?
O22 C69 1.255(15) . ?
O13 C19 1.304(10) . ?
O12 C19 1.262(9) . ?
O14 C37 1.272(11) . ?
O10 C1 1.282(12) . ?
O15 C37 1.265(11) . ?
O16 H16A 0.8506 . ?
O16 H16B 0.8505 . ?
O18 C55 1.214(13) . ?
O11 C1 1.231(12) . ?
O26 C79 1.205(12) . ?
N35 C93 1.447(13) 7_556 ?
N35 C99 1.431(13) . ?
N35 C94 1.394(13) . ?
N29 C86 1.441(13) . ?
N29 C101 1.448(12) . ?
N29 C87 1.352(13) . ?
O29 C85 1.239(11) . ?
N34 C98 1.447(12) . ?
N34 C93 1.420(12) . ?
N34 C92 1.382(13) . ?
N33 C97 1.445(11) . ?
N33 C92 1.363(12) . ?
N33 C91 1.436(12) . ?
C19 C20 1.415(11) . ?
C95 H95 0.9800 . ?
C95 N28 1.449(12) . ?
C95 C96 1.537(13) . ?
C95 N31 1.447(11) . ?
N26 C97 1.445(12) . ?
N26 C83 1.381(12) . ?
N26 C84 1.452(12) . ?
N27 C96 1.444(11) . ?
N27 C84 1.440(12) . ?
N27 C85 1.354(12) . ?
N3 C27 1.345(13) . ?
N3 C31 1.348(12) . ?
N3 C26 1.493(12) . ?
O19 C57 1.202(13) . ?
N38 C79 1.380(12) . ?
N38 C101 1.436(13) . ?
N38 C89 1.451(12) . ?
O30 C87 1.203(12) . ?
O31 C90 1.207(11) . ?
O17 H17A 0.8513 . ?
O17 H17B 0.8515 . ?
N5 C49 1.327(15) . ?
N5 C45 1.349(13) . ?
N5 C44 1.514(14) . ?
N6 C52 1.289(15) . ?
N6 C53 1.348(15) . ?
O23 C67 1.240(14) . ?
N37 C79 1.381(13) . ?
N37 C102 1.414(13) . ?
N37 C80 1.435(12) . ?
N10 C74 1.460(14) . ?
N10 C57 1.373(15) . ?
N10 C58 1.431(16) . ?
N28 C86 1.464(11) . ?
N28 C85 1.367(11) . ?
N11 C59 1.327(16) . ?
N11 C75 1.475(15) . ?
N11 C58 1.441(17) . ?
N12 C60 1.462(17) . ?
N12 C59 1.365(16) . ?
N12 C76 1.481(16) . ?
O28 C83 1.229(12) . ?
N32 C96 1.472(11) . ?
N32 C90 1.370(12) . ?
N32 C91 1.456(13) . ?
N17 C64 1.483(18) . ?
N17 C65 1.403(18) . ?
N17 C76 1.458(16) . ?
N13 C61 1.371(18) . ?
N13 C77 1.425(15) . ?
N13 C60 1.400(18) . ?
N15 C78 1.437(15) . ?
N15 C63 1.375(17) . ?
N15 C62 1.453(17) . ?
O32 C92 1.227(12) . ?
N23 C81 1.376(13) . ?
N23 C100 1.421(13) . ?
N23 C80 1.426(13) . ?
O20 C59 1.231(14) . ?
N2 C17 1.32(2) . ?
N2 C16 1.29(2) . ?
O33 C94 1.194(13) . ?
N14 C78 1.451(15) . ?
N14 C61 1.388(16) . ?
N14 C70 1.421(19) . ?
N25 C98 1.461(12) . ?
N25 C83 1.346(13) . ?
N25 C82 1.458(12) . ?
N1 C13 1.309(13) . ?
N1 C8 1.519(12) . ?
N1 C9 1.344(13) . ?
O27 C81 1.203(12) . ?
C97 H97 0.9800 . ?
C97 C98 1.515(13) . ?
N24 C81 1.375(13) . ?
N24 C99 1.462(13) . ?
N24 C82 1.431(13) 7_556 ?
C37 C38 1.521(13) . ?
O24 C65 1.190(15) . ?
C96 H96 0.9800 . ?
C86 H86A 0.9700 . ?
C86 H86B 0.9700 . ?
O21 C61 1.220(14) . ?
N9 C56 1.432(15) . ?
N9 C73 1.428(14) . ?
N9 C57 1.375(15) . ?
C22 H22 0.9300 . ?
C22 C23 1.380(14) . ?
C22 C21 1.390(12) . ?
C23 C24 1.379(14) . ?
C23 C26 1.529(13) . ?
N16 C63 1.354(16) . ?
N16 C64 1.460(19) . ?
N16 C77 1.462(15) . ?
N36 C94 1.397(13) . ?
N36 C100 1.454(13) . ?
N36 C88 1.443(12) . ?
N18 C65 1.357(17) . ?
N18 C66 1.421(17) . ?
N18 C75 1.441(16) . ?
N4 C35 1.305(17) . ?
N4 C34 1.327(18) . ?
N30 C87 1.386(14) . ?
N30 C102 1.474(12) . ?
N30 C88 1.438(13) . ?
N31 C89 1.440(12) . ?
N31 C90 1.380(12) . ?
C2 C7 1.361(13) . ?
C2 C3 1.394(13) . ?
C2 C1 1.492(14) . ?
C20 C21 1.387(12) . ?
C20 C25 1.392(13) . ?
C21 H21 0.9300 . ?
C25 H25 0.9300 . ?
C25 C24 1.399(14) . ?
C98 H98 0.9800 . ?
C93 H93A 0.9700 . ?
C93 H93B 0.9700 . ?
C47 C46 1.385(15) . ?
C47 C50 1.477(15) . ?
C47 C48 1.402(14) . ?
C11 C14 1.495(15) . ?
C11 C12 1.370(15) . ?
C11 C10 1.382(16) . ?
C46 H46 0.9300 . ?
C46 C45 1.384(16) . ?
O25 C63 1.203(14) . ?
C38 C43 1.372(14) . ?
C38 C39 1.349(14) . ?
C28 H28 0.9300 . ?
C28 C27 1.375(15) . ?
C28 C29 1.395(14) . ?
C14 C18 1.350(19) . ?
C14 C15 1.397(18) . ?
C101 H101 0.9800 . ?
C101 C102 1.557(13) . ?
C89 H89A 0.9700 . ?
C89 H89B 0.9700 . ?
C50 C51 1.424(14) . ?
C50 C54 1.384(14) . ?
C99 H99 0.9800 . ?
C99 C100 1.545(14) . ?
C7 H7 0.9300 . ?
C7 C6 1.402(13) . ?
C12 H12 0.9300 . ?
C12 C13 1.368(14) . ?
C6 H6 0.9300 . ?
C6 C5 1.408(13) . ?
C27 H27 0.9300 . ?
C13 H13 0.9300 . ?
C42 H42 0.9300 . ?
C42 C43 1.383(14) . ?
C42 C41 1.406(15) . ?
C30 H30 0.9300 . ?
C30 C31 1.363(15) . ?
C30 C29 1.363(14) . ?
C4 H4 0.9300 . ?
C4 C3 1.374(13) . ?
C4 C5 1.402(14) . ?
C56 H56A 0.9700 . ?
C56 H56B 0.9700 . ?
C56 N8 1.480(16) . ?
C31 H31 0.9300 . ?
C24 H24 0.9300 . ?
C49 H49 0.9300 . ?
C49 C48 1.348(16) . ?
C55 N8 1.342(16) . ?
C55 N7 1.365(15) . ?
C10 H10 0.9300 . ?
C10 C9 1.384(16) . ?
C100 H100 0.9800 . ?
C32 C36 1.383(16) . ?
C32 C33 1.400(14) . ?
C32 C29 1.500(13) . ?
C43 H43 0.9300 . ?
C45 H45 0.9300 . ?
C52 H52 0.9300 . ?
C52 C51 1.363(16) . ?
C69 N21 1.367(18) . ?
C69 N22 1.354(17) . ?
C84 H84A 0.9700 . ?
C84 H84B 0.9700 . ?
C26 H26A 0.9700 . ?
C26 H26B 0.9700 . ?
C51 H51 0.9300 . ?
C44 H44A 0.9700 . ?
C44 H44B 0.9700 . ?
C44 C41 1.517(13) . ?
C53 H53 0.9300 . ?
C53 C54 1.376(16) . ?
C54 H54 0.9300 . ?
C82 H82A 0.9700 . ?
C82 H82B 0.9700 . ?
C8 H8A 0.9700 . ?
C8 H8B 0.9700 . ?
C8 C5 1.515(12) . ?
C78 H78 0.9800 . ?
C78 C77 1.516(19) . ?
C39 H39 0.9300 . ?
C39 C40 1.383(15) . ?
C48 H48 0.9300 . ?
C3 H3 0.9300 . ?
C64 H64A 0.9700 . ?
C64 H64B 0.9700 . ?
C18 H18 0.9300 . ?
C18 C17 1.384(19) . ?
C77 H77 0.9800 . ?
C66 H66A 0.9700 . ?
C66 H66B 0.9700 . ?
C66 N19 1.464(17) . ?
C71 H71 0.9800 . ?
C71 C72 1.509(19) . ?
C71 N7 1.443(13) . ?
C71 N22 1.454(15) . ?
C41 C40 1.349(16) . ?
C9 H9 0.9300 . ?
C60 H60A 0.9700 . ?
C60 H60B 0.9700 . ?
C102 H102 0.9800 . ?
C91 H91A 0.9700 . ?
C91 H91B 0.9700 . ?
C74 H74 0.9800 . ?
C74 C73 1.534(19) . ?
C74 N19 1.456(15) . ?
C72 H72 0.9800 . ?
C72 N8 1.460(14) . ?
C72 N21 1.433(16) . ?
C88 H88A 0.9700 . ?
C88 H88B 0.9700 . ?
C73 H73 0.9800 . ?
C73 N20 1.450(15) . ?
C35 H35 0.9300 . ?
C35 C36 1.390(17) . ?
C70 H70A 0.9700 . ?
C70 H70B 0.9700 . ?
C70 N22 1.431(19) 5_656 ?
C36 H36 0.9300 . ?
C15 H15 0.9300 . ?
C15 C16 1.402(19) . ?
C67 N19 1.369(17) . ?
C67 N20 1.358(17) . ?
C17 H17 0.9300 . ?
C40 H40 0.9300 . ?
C62 H62A 0.9700 . ?
C62 H62B 0.9700 . ?
C62 N7 1.436(19) 5_656 ?
C75 H75 0.9800 . ?
C75 C76 1.552(19) . ?
C33 H33 0.9300 . ?
C33 C34 1.380(16) . ?
C76 H76 0.9800 . ?
C58 H58A 0.9700 . ?
C58 H58B 0.9700 . ?
C68 H68A 0.9700 . ?
C68 H68B 0.9700 . ?
C68 N21 1.441(19) . ?
C68 N20 1.411(17) . ?
C34 H34 0.9300 . ?
C16 H16 0.9300 . ?
C80 H80A 0.9700 . ?
C80 H80B 0.9700 . ?

loop_
_geom_torsion_atom_site_label_1
_geom_torsion_atom_site_label_2
_geom_torsion_atom_site_label_3
_geom_torsion_atom_site_label_4
_geom_torsion
_geom_torsion_site_symmetry_1
_geom_torsion_site_symmetry_2
_geom_torsion_site_symmetry_3
_geom_torsion_site_symmetry_4
_geom_torsion_publ_flag
U1 O12 C19 O13 -33.2(13) . . . . ?
U1 O12 C19 C20 148.2(7) . . . . ?
U1 O10 C1 O11 3.5(16) . . . . ?
U1 O10 C1 C2 -178.5(6) . . . . ?
U2 O13 C19 O12 -33.0(11) . . . . ?
U2 O13 C19 C20 145.6(7) . . . . ?
U2 O14 C37 O15 -3.0(9) . . . . ?
U2 O14 C37 C38 174.9(8) . . . . ?
U2 O15 C37 O14 3.1(10) . . . . ?
U2 O15 C37 C38 -174.9(7) . . . . ?
U3 O18 C55 N8 86.5(13) . . . . ?
U3 O18 C55 N7 -90.0(13) . . . . ?
O22 C69 N21 C72 -173.0(11) . . . . ?
O22 C69 N21 C68 10.0(19) . . . . ?
O22 C69 N22 C71 -178.8(11) . . . . ?
O22 C69 N22 C70 -25.0(19) . . . 5_656 ?
O13 C19 C20 C21 -23.0(12) . . . . ?
O13 C19 C20 C25 152.8(8) . . . . ?
O12 C19 C20 C21 155.5(9) . . . . ?
O12 C19 C20 C25 -28.7(13) . . . . ?
O14 C37 C38 C43 -2.1(14) . . . . ?
O14 C37 C38 C39 179.0(10) . . . . ?
O15 C37 C38 C43 175.9(10) . . . . ?
O15 C37 C38 C39 -3.0(14) . . . . ?
O18 C55 N8 C56 -9.8(17) . . . . ?
O18 C55 N8 C72 -170.9(10) . . . . ?
O18 C55 N7 C71 177.4(10) . . . . ?
O18 C55 N7 C62 1.0(17) . . . 5_656 ?
N35 C99 C100 N23 -118.9(9) . . . . ?
N35 C99 C100 N36 1.3(11) . . . . ?
N29 C101 C102 N37 122.0(8) . . . . ?
N29 C101 C102 N30 3.2(10) . . . . ?
N33 C97 C98 N34 -2.1(9) . . . . ?
N33 C97 C98 N25 117.2(8) . . . . ?
C19 C20 C21 C22 175.1(8) . . . . ?
C19 C20 C25 C24 -172.6(8) . . . . ?
C95 N28 C86 N29 -83.9(11) . . . . ?
C95 N28 C85 O29 -172.0(9) . . . . ?
C95 N28 C85 N27 4.6(10) . . . . ?
C95 N31 C89 N38 84.3(11) . . . . ?
C95 N31 C90 O31 176.5(9) . . . . ?
C95 N31 C90 N32 -1.3(11) . . . . ?
N26 C97 C98 N34 -121.5(8) . . . . ?
N26 C97 C98 N25 -2.2(9) . . . . ?
N38 C101 C102 N37 1.1(9) . . . . ?
N38 C101 C102 N30 -117.7(8) . . . . ?
N5 C49 C48 C47 -2.0(17) . . . . ?
N5 C44 C41 C42 103.3(12) . . . . ?
N5 C44 C41 C40 -72.8(15) . . . . ?
N6 C52 C51 C50 -4.4(18) . . . . ?
N6 C53 C54 C50 0.6(19) . . . . ?
O23 C67 N19 C66 2.2(19) . . . . ?
O23 C67 N19 C74 175.0(11) . . . . ?
O23 C67 N20 C73 -176.1(11) . . . . ?
O23 C67 N20 C68 -8(2) . . . . ?
N10 C74 C73 N9 -0.5(12) . . . . ?
N10 C74 C73 N20 -121.1(9) . . . . ?
N10 C74 N19 C66 -71.4(16) . . . . ?
N10 C74 N19 C67 115.9(12) . . . . ?
N28 C95 C96 N27 2.5(9) . . . . ?
N28 C95 C96 N32 -116.5(7) . . . . ?
N28 C95 N31 C89 -79.2(11) . . . . ?
N28 C95 N31 C90 112.0(9) . . . . ?
N11 C75 C76 N12 -0.8(12) . . . . ?
N11 C75 C76 N17 118.1(10) . . . . ?
N15 C78 C77 N13 126.3(10) . . . . ?
N15 C78 C77 N16 7.7(11) . . . . ?
N14 C78 C77 N13 7.1(12) . . . . ?
N14 C78 C77 N16 -111.5(10) . . . . ?
N1 C8 C5 C6 80.6(12) . . . . ?
N1 C8 C5 C4 -103.1(11) . . . . ?
C97 N33 C92 N34 -4.1(12) . . . . ?
C97 N33 C92 O32 174.6(11) . . . . ?
C97 N33 C91 N32 78.1(11) . . . . ?
C97 N26 C83 O28 -174.5(9) . . . . ?
C97 N26 C83 N25 6.1(10) . . . . ?
C97 N26 C84 N27 -87.7(11) . . . . ?
N24 C99 C100 N23 -0.3(11) . . . . ?
N24 C99 C100 N36 119.9(9) . . . . ?
C37 C38 C43 C42 179.5(10) . . . . ?
C37 C38 C39 C40 178.7(11) . . . . ?
C96 C95 N28 C86 -166.3(8) . . . . ?
C96 C95 N28 C85 -4.4(10) . . . . ?
C96 C95 N31 C89 167.3(8) . . . . ?
C96 C95 N31 C90 -1.5(10) . . . . ?
C96 N27 C84 N26 77.7(11) . . . . ?
C96 N27 C85 O29 173.7(9) . . . . ?
C96 N27 C85 N28 -2.9(11) . . . . ?
C96 N32 C90 O31 -173.9(9) . . . . ?
C96 N32 C90 N31 3.8(11) . . . . ?
C96 N32 C91 N33 -84.9(11) . . . . ?
C86 N29 C101 N38 -82.3(11) . . . . ?
C86 N29 C101 C102 166.6(8) . . . . ?
C86 N29 C87 O30 4.6(15) . . . . ?
C86 N29 C87 N30 -168.7(8) . . . . ?
C86 N28 C85 O29 -9.2(15) . . . . ?
C86 N28 C85 N27 167.4(8) . . . . ?
N9 C56 N8 C55 120.6(11) . . . . ?
N9 C56 N8 C72 -80.0(13) . . . . ?
N9 C73 N20 C67 -114.8(13) . . . . ?
N9 C73 N20 C68 77.0(15) . . . . ?
C22 C23 C24 C25 2.0(14) . . . . ?
C22 C23 C26 N3 -79.0(12) . . . . ?
C23 C22 C21 C20 -1.3(14) . . . . ?
N18 C66 N19 C74 79.6(16) . . . . ?
N18 C66 N19 C67 -108.5(14) . . . . ?
N18 C75 C76 N12 -120.6(10) . . . . ?
N18 C75 C76 N17 -1.7(12) . . . . ?
N4 C35 C36 C32 -1(2) . . . . ?
N31 C95 N28 C86 80.2(11) . . . . ?
N31 C95 N28 C85 -117.9(9) . . . . ?
N31 C95 C96 N27 122.5(7) . . . . ?
N31 C95 C96 N32 3.4(9) . . . . ?
C2 C7 C6 C5 -2.8(15) . . . . ?
C20 C25 C24 C23 -3.9(15) . . . . ?
C79 N38 C101 N29 -115.7(9) . . . . ?
C79 N38 C101 C102 -3.3(10) . . . . ?
C79 N38 C89 N31 115.8(10) . . . . ?
C79 N37 C102 N30 111.0(9) . . . . ?
C79 N37 C102 C101 1.3(10) . . . . ?
C79 N37 C80 N23 -112.4(10) . . . . ?
C21 C22 C23 C24 0.6(14) . . . . ?
C21 C22 C23 C26 -174.8(9) . . . . ?
C21 C20 C25 C24 3.2(14) . . . . ?
C25 C20 C21 C22 -0.6(14) . . . . ?
C98 N34 C93 N35 -80.2(12) . . . 7_556 ?
C98 N34 C92 N33 2.6(12) . . . . ?
C98 N34 C92 O32 -176.1(11) . . . . ?
C98 N25 C83 N26 -7.7(11) . . . . ?
C98 N25 C83 O28 172.9(9) . . . . ?
C98 N25 C82 N24 88.9(12) . . . 7_556 ?
C83 N26 C97 N33 -115.6(8) . . . . ?
C83 N26 C97 C98 -2.1(10) . . . . ?
C83 N26 C84 N27 123.6(9) . . . . ?
C83 N25 C98 N34 118.1(9) . . . . ?
C83 N25 C98 C97 6.1(10) . . . . ?
C83 N25 C82 N24 -118.4(11) . . . 7_556 ?
C93 N35 C99 N24 85.9(12) 7_556 . . . ?
C93 N35 C99 C100 -163.9(9) 7_556 . . . ?
C93 N35 C94 O33 -16.3(18) 7_556 . . . ?
C93 N35 C94 N36 166.6(9) 7_556 . . . ?
C93 N34 C98 N25 80.6(12) . . . . ?
C93 N34 C98 C97 -168.2(8) . . . . ?
C93 N34 C92 N33 170.5(9) . . . . ?
C93 N34 C92 O32 -8.2(18) . . . . ?
C47 C46 C45 N5 -0.6(17) . . . . ?
C47 C50 C51 C52 178.9(10) . . . . ?
C47 C50 C54 C53 -177.2(11) . . . . ?
C11 C14 C18 C17 -175.3(13) . . . . ?
C11 C14 C15 C16 175.9(11) . . . . ?
C11 C12 C13 N1 -0.5(17) . . . . ?
C11 C10 C9 N1 -1(2) . . . . ?
C46 C47 C50 C51 -43.4(15) . . . . ?
C46 C47 C50 C54 134.1(12) . . . . ?
C46 C47 C48 C49 2.7(16) . . . . ?
C38 C39 C40 C41 1(2) . . . . ?
C14 C11 C12 C13 173.8(10) . . . . ?
C14 C11 C10 C9 -173.1(12) . . . . ?
C14 C18 C17 N2 -1(2) . . . . ?
C14 C15 C16 N2 0(2) . . . . ?
C101 N29 C86 N28 81.7(11) . . . . ?
C101 N29 C87 O30 173.7(10) . . . . ?
C101 N29 C87 N30 0.4(11) . . . . ?
C101 N38 C79 O26 -174.4(10) . . . . ?
C101 N38 C79 N37 4.2(11) . . . . ?
C101 N38 C89 N31 -84.5(11) . . . . ?
C89 N38 C79 O26 -13.2(15) . . . . ?
C89 N38 C79 N37 165.3(8) . . . . ?
C89 N38 C101 N29 83.2(11) . . . . ?
C89 N38 C101 C102 -164.4(8) . . . . ?
C89 N31 C90 O31 7.3(15) . . . . ?
C89 N31 C90 N32 -170.4(8) . . . . ?
C50 C47 C46 C45 179.1(10) . . . . ?
C50 C47 C48 C49 -177.9(10) . . . . ?
C81 N23 C100 N36 -113.9(10) . . . . ?
C81 N23 C100 C99 -1.4(12) . . . . ?
C81 N23 C80 N37 115.7(11) . . . . ?
C81 N24 C99 N35 113.9(10) . . . . ?
C81 N24 C99 C100 1.9(11) . . . . ?
C99 N35 C94 O33 -175.9(12) . . . . ?
C99 N35 C94 N36 7.0(12) . . . . ?
C99 N24 C81 N23 -2.9(12) . . . . ?
C99 N24 C81 O27 176.5(10) . . . . ?
C90 N32 C96 C95 -4.5(10) . . . . ?
C90 N32 C96 N27 -114.8(9) . . . . ?
C90 N32 C91 N33 120.9(9) . . . . ?
C90 N31 C89 N38 -108.1(10) . . . . ?
C87 N29 C86 N28 -110.2(10) . . . . ?
C87 N29 C101 N38 108.7(9) . . . . ?
C87 N29 C101 C102 -2.4(11) . . . . ?
C87 N30 C102 N37 -114.8(9) . . . . ?
C87 N30 C102 C101 -3.3(10) . . . . ?
C87 N30 C88 N36 116.1(11) . . . . ?
C7 C2 C3 C4 0.3(16) . . . . ?
C7 C2 C1 O10 3.9(14) . . . . ?
C7 C2 C1 O11 -178.1(11) . . . . ?
C7 C6 C5 C4 2.1(15) . . . . ?
C7 C6 C5 C8 178.4(9) . . . . ?
C12 C11 C14 C18 19.0(17) . . . . ?
C12 C11 C14 C15 -159.1(11) . . . . ?
C12 C11 C10 C9 3.3(19) . . . . ?
C27 N3 C31 C30 0.9(16) . . . . ?
C27 N3 C26 C23 132.0(10) . . . . ?
C27 C28 C29 C30 3.9(17) . . . . ?
C27 C28 C29 C32 -174.4(11) . . . . ?
C13 N1 C8 C5 -52.3(14) . . . . ?
C13 N1 C9 C10 -2.3(19) . . . . ?
C94 N35 C99 N24 -115.4(10) . . . . ?
C94 N35 C99 C100 -5.1(12) . . . . ?
C94 N36 C100 N23 116.7(10) . . . . ?
C94 N36 C100 C99 2.9(12) . . . . ?
C94 N36 C88 N30 -117.2(11) . . . . ?
C42 C41 C40 C39 0(2) . . . . ?
C56 N9 C73 C74 160.7(11) . . . . ?
C56 N9 C73 N20 -86.9(14) . . . . ?
C56 N9 C57 O19 15.1(19) . . . . ?
C56 N9 C57 N10 -163.6(11) . . . . ?
C31 N3 C27 C28 -2.8(17) . . . . ?
C31 N3 C26 C23 -53.4(13) . . . . ?
C31 C30 C29 C28 -5.8(17) . . . . ?
C31 C30 C29 C32 172.5(10) . . . . ?
C24 C23 C26 N3 105.6(11) . . . . ?
C49 N5 C45 C46 1.4(16) . . . . ?
C49 N5 C44 C41 -82.3(12) . . . . ?
C10 C11 C14 C18 -164.7(13) . . . . ?
C10 C11 C14 C15 17.2(17) . . . . ?
C10 C11 C12 C13 -2.6(17) . . . . ?
C100 N23 C81 O27 -176.7(11) . . . . ?
C100 N23 C81 N24 2.7(12) . . . . ?
C100 N23 C80 N37 -83.0(13) . . . . ?
C100 N36 C94 N35 -6.0(12) . . . . ?
C100 N36 C94 O33 176.8(11) . . . . ?
C100 N36 C88 N30 81.4(14) . . . . ?
C32 C33 C34 N4 -2(2) . . . . ?
C43 C38 C39 C40 -0.2(19) . . . . ?
C43 C42 C41 C44 -177.7(11) . . . . ?
C43 C42 C41 C40 -1.6(18) . . . . ?
C45 N5 C49 C48 -0.1(16) . . . . ?
C45 N5 C44 C41 91.9(11) . . . . ?
C52 N6 C53 C54 -3.3(18) . . . . ?
C84 N26 C97 N33 92.5(10) . . . . ?
C84 N26 C97 C98 -153.9(8) . . . . ?
C84 N26 C83 O28 -22.9(14) . . . . ?
C84 N26 C83 N25 157.7(8) . . . . ?
C84 N27 C96 C95 169.0(8) . . . . ?
C84 N27 C96 N32 -80.4(11) . . . . ?
C84 N27 C85 O29 5.0(15) . . . . ?
C84 N27 C85 N28 -171.6(8) . . . . ?
C26 N3 C27 C28 171.7(10) . . . . ?
C26 N3 C31 C30 -173.4(10) . . . . ?
C26 C23 C24 C25 177.4(9) . . . . ?
C51 C50 C54 C53 0.3(17) . . . . ?
C44 N5 C49 C48 173.8(10) . . . . ?
C44 N5 C45 C46 -172.7(9) . . . . ?
C44 C41 C40 C39 175.9(12) . . . . ?
C53 N6 C52 C51 5.4(19) . . . . ?
C54 C50 C51 C52 1.3(16) . . . . ?
C82 N25 C98 N34 -86.6(11) . . . . ?
C82 N25 C98 C97 161.4(8) . . . . ?
C82 N25 C83 N26 -162.5(8) . . . . ?
C82 N25 C83 O28 18.1(16) . . . . ?
C82 N24 C81 N23 -169.6(9) 7_556 . . . ?
C82 N24 C81 O27 9.9(17) 7_556 . . . ?
C82 N24 C99 N35 -79.4(12) 7_556 . . . ?
C82 N24 C99 C100 168.7(9) 7_556 . . . ?
C8 N1 C13 C12 -174.3(9) . . . . ?
C8 N1 C9 C10 175.2(11) . . . . ?
C85 N27 C96 C95 0.1(10) . . . . ?
C85 N27 C96 N32 110.7(9) . . . . ?
C85 N27 C84 N26 -114.6(10) . . . . ?
C85 N28 C86 N29 115.9(10) . . . . ?
C78 N15 C63 N16 -6.0(14) . . . . ?
C78 N15 C63 O25 178.4(12) . . . . ?
C78 N15 C62 N7 82.9(15) . . . 5_656 ?
C78 N14 C61 N13 8.2(13) . . . . ?
C78 N14 C61 O21 -174.3(11) . . . . ?
C78 N14 C70 N22 -77.0(16) . . . 5_656 ?
C61 N13 C77 N16 108.5(13) . . . . ?
C61 N13 C77 C78 -2.7(13) . . . . ?
C61 N13 C60 N12 -116.8(13) . . . . ?
C61 N14 C78 N15 -122.0(12) . . . . ?
C61 N14 C78 C77 -9.5(12) . . . . ?
C61 N14 C70 N22 128.0(12) . . . 5_656 ?
C39 C38 C43 C42 -1.6(17) . . . . ?
C48 C47 C46 C45 -1.5(16) . . . . ?
C48 C47 C50 C51 137.2(11) . . . . ?
C48 C47 C50 C54 -45.3(16) . . . . ?
C3 C2 C7 C6 1.6(15) . . . . ?
C3 C2 C1 O10 -174.9(9) . . . . ?
C3 C2 C1 O11 3.1(16) . . . . ?
C3 C4 C5 C6 -0.4(15) . . . . ?
C3 C4 C5 C8 -176.7(9) . . . . ?
C63 N15 C78 N14 110.1(13) . . . . ?
C63 N15 C78 C77 -1.5(13) . . . . ?
C63 N15 C62 N7 -116.8(14) . . . 5_656 ?
C63 N16 C64 N17 133.9(12) . . . . ?
C63 N16 C77 N13 -124.9(13) . . . . ?
C63 N16 C77 C78 -12.1(13) . . . . ?
C64 N17 C65 O24 20(2) . . . . ?
C64 N17 C65 N18 -163.7(11) . . . . ?
C64 N17 C76 N12 -87.5(15) . . . . ?
C64 N17 C76 C75 159.9(12) . . . . ?
C64 N16 C63 N15 160.9(11) . . . . ?
C64 N16 C63 O25 -24(2) . . . . ?
C64 N16 C77 N13 86.7(15) . . . . ?
C64 N16 C77 C78 -160.5(10) . . . . ?
C18 C14 C15 C16 -2.3(19) . . . . ?
C65 N17 C64 N16 -127.1(13) . . . . ?
C65 N17 C76 N12 119.4(12) . . . . ?
C65 N17 C76 C75 6.8(13) . . . . ?
C65 N18 C66 N19 111.1(13) . . . . ?
C65 N18 C75 N11 -113.7(13) . . . . ?
C65 N18 C75 C76 -4.2(13) . . . . ?
C77 N13 C61 N14 -3.2(13) . . . . ?
C77 N13 C61 O21 179.3(11) . . . . ?
C77 N13 C60 N12 84.2(15) . . . . ?
C77 N16 C63 N15 11.6(14) . . . . ?
C77 N16 C63 O25 -173.0(13) . . . . ?
C77 N16 C64 N17 -79.7(15) . . . . ?
C66 N18 C65 N17 167.9(11) . . . . ?
C66 N18 C65 O24 -16(2) . . . . ?
C66 N18 C75 N11 86.6(15) . . . . ?
C66 N18 C75 C76 -163.8(10) . . . . ?
C71 C72 N8 C56 -171.2(9) . . . . ?
C71 C72 N8 C55 -9.5(12) . . . . ?
C71 C72 N21 C69 -12.7(13) . . . . ?
C71 C72 N21 C68 164.3(11) . . . . ?
C41 C42 C43 C38 2.5(18) . . . . ?
C9 N1 C13 C12 3.0(17) . . . . ?
C9 N1 C8 C5 130.3(11) . . . . ?
C92 N34 C98 N25 -111.4(10) . . . . ?
C92 N34 C98 C97 -0.2(11) . . . . ?
C92 N34 C93 N35 113.4(11) . . . 7_556 ?
C92 N33 C97 N26 117.8(9) . . . . ?
C92 N33 C97 C98 3.8(10) . . . . ?
C92 N33 C91 N32 -125.9(10) . . . . ?
C60 N12 C59 N11 164.7(12) . . . . ?
C60 N12 C59 O20 -14.9(19) . . . . ?
C60 N12 C76 N17 84.0(14) . . . . ?
C60 N12 C76 C75 -163.3(11) . . . . ?
C60 N13 C61 N14 -164.7(10) . . . . ?
C60 N13 C61 O21 17.8(18) . . . . ?
C60 N13 C77 N16 -91.0(14) . . . . ?
C60 N13 C77 C78 157.8(11) . . . . ?
C102 N37 C79 O26 175.2(10) . . . . ?
C102 N37 C79 N38 -3.3(11) . . . . ?
C102 N37 C80 N23 79.7(13) . . . . ?
C102 N30 C87 N29 2.0(11) . . . . ?
C102 N30 C87 O30 -171.6(9) . . . . ?
C102 N30 C88 N36 -84.7(13) . . . . ?
C91 N33 C97 N26 -83.9(11) . . . . ?
C91 N33 C97 C98 162.1(8) . . . . ?
C91 N33 C92 N34 -162.4(9) . . . . ?
C91 N33 C92 O32 16.3(17) . . . . ?
C91 N32 C96 C95 -160.7(8) . . . . ?
C91 N32 C96 N27 89.0(10) . . . . ?
C91 N32 C90 O31 -17.1(15) . . . . ?
C91 N32 C90 N31 160.6(8) . . . . ?
C74 N10 C57 O19 -171.7(12) . . . . ?
C74 N10 C57 N9 7.0(13) . . . . ?
C74 N10 C58 N11 -90.8(14) . . . . ?
C74 C73 N20 C67 -1.7(12) . . . . ?
C74 C73 N20 C68 -169.9(11) . . . . ?
C72 C71 N7 C55 -6.2(12) . . . . ?
C72 C71 N7 C62 170.1(11) . . . 5_656 ?
C72 C71 N22 C69 -6.9(12) . . . . ?
C72 C71 N22 C70 -160.0(11) . . . 5_656 ?
C59 N11 C75 N18 113.2(13) . . . . ?
C59 N11 C75 C76 3.2(13) . . . . ?
C59 N11 C58 N10 -111.1(13) . . . . ?
C59 N12 C60 N13 122.6(14) . . . . ?
C59 N12 C76 N17 -114.3(12) . . . . ?
C59 N12 C76 C75 -1.7(13) . . . . ?
C88 N36 C94 N35 -169.3(9) . . . . ?
C88 N36 C94 O33 13.5(18) . . . . ?
C88 N36 C100 N23 -80.5(12) . . . . ?
C88 N36 C100 C99 165.7(9) . . . . ?
C88 N30 C87 N29 163.0(9) . . . . ?
C88 N30 C87 O30 -10.5(15) . . . . ?
C88 N30 C102 N37 84.5(11) . . . . ?
C88 N30 C102 C101 -164.0(9) . . . . ?
C73 N9 C56 N8 90.6(13) . . . . ?
C73 N9 C57 O19 171.4(11) . . . . ?
C73 N9 C57 N10 -7.4(13) . . . . ?
C73 C74 N19 C66 177.0(11) . . . . ?
C73 C74 N19 C67 4.3(12) . . . . ?
C57 N10 C74 C73 -3.9(12) . . . . ?
C57 N10 C74 N19 -115.9(12) . . . . ?
C57 N10 C58 N11 110.5(13) . . . . ?
C57 N9 C56 N8 -115.5(12) . . . . ?
C57 N9 C73 C74 4.8(13) . . . . ?
C57 N9 C73 N20 117.2(12) . . . . ?
C35 N4 C34 C33 1(2) . . . . ?
C70 N14 C78 N15 81.3(15) . . . . ?
C70 N14 C78 C77 -166.2(11) . . . . ?
C70 N14 C61 N13 166.4(11) . . . . ?
C70 N14 C61 O21 -16.1(18) . . . . ?
C36 C32 C33 C34 1.9(18) . . . . ?
C36 C32 C29 C28 -160.6(12) . . . . ?
C36 C32 C29 C30 21.2(17) . . . . ?
C15 C14 C18 C17 3(2) . . . . ?
C17 N2 C16 C15 2(2) . . . . ?
C62 N15 C78 N14 -87.5(15) . . . . ?
C62 N15 C78 C77 160.9(12) . . . . ?
C62 N15 C63 N16 -168.1(12) . . . . ?
C62 N15 C63 O25 16(2) . . . . ?
C75 N11 C59 N12 -4.5(14) . . . . ?
C75 N11 C59 O20 175.0(12) . . . . ?
C75 N11 C58 N10 79.1(14) . . . . ?
C75 N18 C65 N17 8.5(14) . . . . ?
C75 N18 C65 O24 -174.9(12) . . . . ?
C75 N18 C66 N19 -90.8(15) . . . . ?
C33 C32 C36 C35 -0.4(18) . . . . ?
C33 C32 C29 C28 25.7(16) . . . . ?
C33 C32 C29 C30 -152.5(11) . . . . ?
C76 N12 C60 N13 -78.6(16) . . . . ?
C76 N12 C59 N11 3.8(14) . . . . ?
C76 N12 C59 O20 -175.7(11) . . . . ?
C76 N17 C64 N16 82.0(16) . . . . ?
C76 N17 C65 O24 173.9(12) . . . . ?
C76 N17 C65 N18 -9.5(14) . . . . ?
C58 N10 C74 C73 -164.4(11) . . . . ?
C58 N10 C74 N19 83.6(15) . . . . ?
C58 N10 C57 O19 -10.7(19) . . . . ?
C58 N10 C57 N9 168.1(10) . . . . ?
C58 N11 C59 N12 -175.3(10) . . . . ?
C58 N11 C59 O20 4.2(19) . . . . ?
C58 N11 C75 N18 -76.1(15) . . . . ?
C58 N11 C75 C76 173.9(10) . . . . ?
C34 N4 C35 C36 1(2) . . . . ?
C5 C4 C3 C2 -0.9(16) . . . . ?
C1 C2 C7 C6 -177.2(9) . . . . ?
C1 C2 C3 C4 179.1(10) . . . . ?
C29 C28 C27 N3 0.3(18) . . . . ?
C29 C30 C31 N3 3.5(18) . . . . ?
C29 C32 C36 C35 -174.2(12) . . . . ?
C29 C32 C33 C34 175.8(11) . . . . ?
N8 C55 N7 C71 0.4(12) . . . . ?
N8 C55 N7 C62 -176.1(10) . . . 5_656 ?
N8 C72 N21 C69 99.8(14) . . . . ?
N8 C72 N21 C68 -83.1(16) . . . . ?
N7 C55 N8 C56 167.2(9) . . . . ?
N7 C55 N8 C72 6.0(12) . . . . ?
N7 C71 C72 N8 8.9(12) . . . . ?
N7 C71 C72 N21 130.5(10) . . . . ?
N7 C71 N22 C69 -119.1(12) . . . . ?
N7 C71 N22 C70 87.9(14) . . . 5_656 ?
N19 C74 C73 N9 119.1(10) . . . . ?
N19 C74 C73 N20 -1.5(11) . . . . ?
N19 C67 N20 C73 4.4(14) . . . . ?
N19 C67 N20 C68 172.8(11) . . . . ?
N21 C69 N22 C71 -0.8(13) . . . . ?
N21 C69 N22 C70 153.0(11) . . . 5_656 ?
N21 C72 N8 C56 75.7(16) . . . . ?
N21 C72 N8 C55 -122.6(13) . . . . ?
N21 C68 N20 C73 -78.4(17) . . . . ?
N21 C68 N20 C67 114.5(14) . . . . ?
N22 C69 N21 C72 8.9(13) . . . . ?
N22 C69 N21 C68 -168.1(11) . . . . ?
N22 C71 C72 N8 -110.0(10) . . . . ?
N22 C71 C72 N21 11.5(12) . . . . ?
N22 C71 N7 C55 106.2(12) . . . . ?
N22 C71 N7 C62 -77.5(15) . . . 5_656 ?
N20 C67 N19 C66 -178.4(11) . . . . ?
N20 C67 N19 C74 -5.5(13) . . . . ?
N20 C68 N21 C69 -97.7(15) . . . . ?
N20 C68 N21 C72 85.8(16) . . . . ?
C16 N2 C17 C18 -2(2) . . . . ?
C80 N37 C79 O26 6.1(16) . . . . ?
C80 N37 C79 N38 -172.5(8) . . . . ?
C80 N37 C102 N30 -80.4(12) . . . . ?
C80 N37 C102 C101 170.0(8) . . . . ?
C80 N23 C81 O27 -13.4(17) . . . . ?
C80 N23 C81 N24 166.0(9) . . . . ?
C80 N23 C100 N36 83.5(12) . . . . ?
C80 N23 C100 C99 -164.1(9) . . . . ?

loop_
_smtbx_masks_void_nr
_smtbx_masks_void_average_x
_smtbx_masks_void_average_y
_smtbx_masks_void_average_z
_smtbx_masks_void_volume
_smtbx_masks_void_count_electrons
_smtbx_masks_void_content
1 0.000 -0.931 0.250 1064.9 231.9 ?
2 0.000 -0.416 0.750 1064.9 232.1 ?
3 0.192 0.331 0.691 58.4 26.7 ?
4 0.192 0.669 0.191 58.4 30.2 ?
5 0.308 0.169 0.309 58.4 28.7 ?
6 0.308 0.831 0.809 58.4 25.1 ?
7 0.500 -0.621 0.250 1064.9 231.9 ?
8 0.500 0.411 0.750 1064.9 232.1 ?
9 0.692 0.169 0.191 58.4 30.2 ?
10 0.692 0.831 0.691 58.4 26.7 ?
11 0.808 0.331 0.809 58.4 25.1 ?
12 0.808 0.669 0.309 58.4 28.7 ?
